data_7038688
loop_
_publ_author_name
'Xu, Mei-Yu'
'Wang, Ya-Ting'
'Ni, Qing-Ling'
'Zhang, Zi-Hao'
'Wang, Xiu-Jian'
'Liang, Guang-Ming'
'Gui, Liu-Cheng'

_publ_section_title
;
 Aggregation of the metallocycles {Cu8} and {Cu20} using [Cu(bp)] units
 (H2bp = bis(2-hydroxybenzyl)amine): structures and magnetic properties.
;
_journal_issue 12
_journal_name_full 'Dalton transactions (Cambridge, England : 2003)'
_journal_page_first 4993
_journal_page_last 4997
_journal_paper_doi 10.1039/c6dt00174b
_journal_volume 45
_journal_year 2016
_chemical_formula_sum 'C286 H308 Cl4 Cu20 N20 O58'
_chemical_formula_weight 6366.12
_chemical_name_systematic
; 
 ? 
;
_space_group_IT_number 15
_symmetry_cell_setting monoclinic
_symmetry_space_group_name_Hall '-C 2yc'
_symmetry_space_group_name_H-M 'C 1 2/c 1'
_atom_sites_solution_hydrogens geom
_atom_sites_solution_primary direct
_atom_sites_solution_secondary difmap
_audit_creation_method SHELXL-97
_cell_angle_alpha 90.00
_cell_angle_beta 101.13(3)
_cell_angle_gamma 90.00
_cell_formula_units_Z 4
_cell_length_a 43.225(9)
_cell_length_b 18.130(4)
_cell_length_c 44.879(9)
_cell_measurement_temperature 293(2)
_cell_volume 34509(13)
_computing_structure_refinement 'SHELXL-97 (Sheldrick, 1997)'
_computing_structure_solution 'SHELXS-97 (Sheldrick, 1990)'
_diffrn_ambient_temperature 107(2)
_diffrn_measured_fraction_theta_full 0.937
_diffrn_measured_fraction_theta_max 0.937
_diffrn_measurement_device_type '1W1A, Beijing Synchrotron Radiation Facility'
_diffrn_radiation_monochromator graphite
_diffrn_radiation_source 'fine-focus sealed tube'
_diffrn_radiation_type Synchrotron
_diffrn_radiation_wavelength 0.75
_diffrn_reflns_av_R_equivalents 0.0326
_diffrn_reflns_av_sigmaI/netI 0.0416
_diffrn_reflns_limit_h_max 46
_diffrn_reflns_limit_h_min -46
_diffrn_reflns_limit_k_max 0
_diffrn_reflns_limit_k_min -19
_diffrn_reflns_limit_l_max 48
_diffrn_reflns_limit_l_min -48
_diffrn_reflns_number 39947
_diffrn_reflns_theta_full 22.67
_diffrn_reflns_theta_max 22.67
_diffrn_reflns_theta_min 1.59
_exptl_absorpt_coefficient_mu 1.299
_exptl_crystal_colour green
_exptl_crystal_density_diffrn 1.225
_exptl_crystal_density_method 'not measured'
_exptl_crystal_description needle
_exptl_crystal_F_000 13104
_platon_squeeze_details
;
;
_refine_diff_density_max 1.176
_refine_diff_density_min -0.997
_refine_diff_density_rms 0.101
_refine_ls_extinction_method none
_refine_ls_goodness_of_fit_ref 1.050
_refine_ls_hydrogen_treatment multi-scan
_refine_ls_matrix_type full
_refine_ls_number_parameters 1749
_refine_ls_number_reflns 21613
_refine_ls_number_restraints 0
_refine_ls_restrained_S_all 1.050
_refine_ls_R_factor_all 0.1044
_refine_ls_R_factor_gt 0.0779
_refine_ls_shift/su_max 0.074
_refine_ls_shift/su_mean 0.000
_refine_ls_structure_factor_coef Fsqd
_refine_ls_weighting_details 'calc w=1/[\s^2^(Fo^2^)+(0.1868P)^2^+0.0000P] where P=(Fo^2^+2Fc^2^)/3'
_refine_ls_weighting_scheme calc
_refine_ls_wR_factor_gt 0.2267
_refine_ls_wR_factor_ref 0.2546
_reflns_number_gt 14278
_reflns_number_total 21613
_reflns_threshold_expression >2sigma(I)
_cod_data_source_file c6dt00174b2.cif
_cod_data_source_block 1
_cod_depositor_comments 'Adding full bibliography for 7038688--7038689.cif.'
_cod_original_sg_symbol_H-M C/2c
_cod_database_code 7038688

loop_
_symmetry_equiv_pos_as_xyz
'x, y, z'
'-x, y, -z+1/2'
'x+1/2, y+1/2, z'
'-x+1/2, y+1/2, -z+1/2'
'-x, -y, -z'
'x, -y, z-1/2'
'-x+1/2, -y+1/2, -z'
'x+1/2, -y+1/2, z-1/2'

loop_
_atom_site_label
_atom_site_type_symbol
_atom_site_fract_x
_atom_site_fract_y
_atom_site_fract_z
_atom_site_U_iso_or_equiv
_atom_site_adp_type
_atom_site_occupancy
_atom_site_symmetry_multiplicity
_atom_site_calc_flag
_atom_site_refinement_flags
Cu1 Cu 0.31494(2) 0.19408(6) 0.116788(19) 0.0779(3) Uani 1 1 d .
Cu2 Cu 0.347899(18) 0.27526(6) 0.068086(18) 0.0764(3) Uani 1 1 d .
Cu3 Cu 0.405587(19) 0.20505(6) 0.044616(19) 0.0779(3) Uani 1 1 d .
Cu4 Cu 0.467101(19) 0.29229(6) 0.04121(2) 0.0806(3) Uani 1 1 d .
Cu5 Cu 0.533838(18) 0.21303(5) 0.058830(18) 0.0736(3) Uani 1 1 d .
Cu6 Cu 0.591923(19) 0.29414(5) 0.098472(19) 0.0734(3) Uani 1 1 d .
Cu7 Cu 0.64528(2) 0.21233(5) 0.144077(19) 0.0767(3) Uani 1 1 d .
Cu8 Cu 0.67965(2) 0.29231(6) 0.204033(19) 0.0777(3) Uani 1 1 d .
Cu9 Cu 0.29682(2) 0.20573(6) 0.235017(19) 0.0795(3) Uani 1 1 d .
Cu10 Cu 0.294316(19) 0.28325(6) 0.170891(19) 0.0776(3) Uani 1 1 d .
O1 O 0.32442(11) 0.2078(3) 0.16084(11) 0.0803(14) Uani 1 1 d .
O2 O 0.30600(11) 0.1913(3) 0.07284(11) 0.0772(13) Uani 1 1 d .
O3 O 0.34100(10) 0.2801(3) 0.11007(10) 0.0752(13) Uani 1 1 d .
O4 O 0.35832(10) 0.2650(3) 0.02844(10) 0.0831(15) Uani 1 1 d .
O5 O 0.38244(10) 0.2018(3) 0.07814(10) 0.0781(14) Uani 1 1 d .
O6 O 0.42928(11) 0.2202(3) 0.01267(11) 0.0877(16) Uani 1 1 d .
O7 O 0.43214(11) 0.2882(3) 0.06322(11) 0.0813(14) Uani 1 1 d .
O8 O 0.50573(11) 0.2951(3) 0.02565(11) 0.0851(15) Uani 1 1 d .
O9 O 0.48998(10) 0.2079(3) 0.06352(10) 0.0745(13) Uani 1 1 d .
O10 O 0.57714(10) 0.2249(3) 0.05530(10) 0.0768(13) Uani 1 1 d .
O11 O 0.54618(11) 0.2850(3) 0.09242(10) 0.0751(13) Uani 1 1 d .
O12 O 0.63728(11) 0.2935(3) 0.10431(11) 0.0745(13) Uani 1 1 d .
O13 O 0.60058(11) 0.2090(3) 0.12646(11) 0.0764(13) Uani 1 1 d .
O14 O 0.68939(11) 0.2269(3) 0.16142(10) 0.0776(13) Uani 1 1 d .
O15 O 0.63940(11) 0.2844(3) 0.17659(10) 0.0774(14) Uani 1 1 d .
O16 O 0.71903(11) 0.2866(3) 0.23215(10) 0.0791(14) Uani 1 1 d .
O17 O 0.66981(11) 0.2077(3) 0.22909(10) 0.0806(14) Uani 1 1 d .
O18 O 0.73145(11) 0.2018(3) 0.30329(10) 0.0869(16) Uani 1 1 d .
O19 O 0.31488(11) 0.2869(3) 0.21374(10) 0.0775(14) Uani 1 1 d .
O20 O 0.27473(11) 0.2658(3) 0.12897(10) 0.0831(14) Uani 1 1 d .
N1 N 0.30302(13) 0.0895(4) 0.12132(13) 0.0882(19) Uani 1 1 d .
H1A H 0.3191 0.0606 0.1176 0.106 Uiso 1 1 d R
N2 N 0.32299(13) 0.3656(4) 0.05532(13) 0.0819(17) Uani 1 1 d .
H2B H 0.3365 0.4021 0.0522 0.098 Uiso 1 1 d R
N3 N 0.39525(13) 0.1006(4) 0.03228(13) 0.0873(19) Uani 1 1 d .
H3B H 0.4125 0.0724 0.0393 0.105 Uiso 1 1 d R
N4 N 0.45263(14) 0.3877(5) 0.01979(18) 0.112(3) Uani 1 1 d .
H4B H 0.4643 0.4247 0.0301 0.134 Uiso 1 1 d R
N5 N 0.53259(13) 0.1139(4) 0.03850(12) 0.0846(18) Uani 1 1 d .
H5B H 0.5459 0.0832 0.0509 0.101 Uiso 1 1 d R
N6 N 0.58932(13) 0.4010(4) 0.08671(14) 0.0803(17) Uani 1 1 d .
H6A H 0.5973 0.4276 0.1036 0.096 Uiso 1 1 d R
N7 N 0.65292(15) 0.1116(4) 0.12856(15) 0.0932(19) Uani 1 1 d .
H7C H 0.6572 0.0808 0.1448 0.112 Uiso 1 1 d R
N8 N 0.68694(13) 0.3969(4) 0.19219(13) 0.0812(17) Uani 1 1 d .
H8C H 0.6851 0.4274 0.2079 0.097 Uiso 1 1 d R
N9 N 0.72148(15) 0.1120(4) 0.25262(13) 0.0893(19) Uani 1 1 d .
H9A H 0.7177 0.0756 0.2654 0.107 Uiso 1 1 d R
N10 N 0.27502(12) 0.3832(4) 0.17119(12) 0.0820(18) Uani 1 1 d .
H10L H 0.2843 0.4135 0.1593 0.098 Uiso 1 1 d R
C1 C 0.33828(16) 0.1533(5) 0.17955(16) 0.080(2) Uani 1 1 d .
C2 C 0.36507(18) 0.1683(6) 0.20264(17) 0.092(2) Uani 1 1 d .
H2A H 0.3732 0.2159 0.2054 0.110 Uiso 1 1 calc R
C3 C 0.37875(19) 0.1114(7) 0.22078(19) 0.099(3) Uani 1 1 d .
H3A H 0.3961 0.1209 0.2361 0.119 Uiso 1 1 calc R
C4 C 0.3672(2) 0.0406(7) 0.21671(19) 0.105(3) Uani 1 1 d .
H4A H 0.3774 0.0027 0.2288 0.125 Uiso 1 1 calc R
C5 C 0.34089(18) 0.0249(5) 0.19507(17) 0.092(2) Uani 1 1 d .
H5A H 0.3327 -0.0227 0.1930 0.111 Uiso 1 1 calc R
C6 C 0.32635(18) 0.0833(6) 0.17583(17) 0.089(2) Uani 1 1 d .
C7 C 0.29684(18) 0.0702(5) 0.15209(16) 0.090(2) Uani 1 1 d .
H7A H 0.2906 0.0189 0.1524 0.108 Uiso 1 1 calc R
H7B H 0.2798 0.1004 0.1566 0.108 Uiso 1 1 calc R
C8 C 0.27484(16) 0.0718(5) 0.09867(17) 0.092(2) Uani 1 1 d .
H8A H 0.2585 0.1074 0.1002 0.111 Uiso 1 1 calc R
H8B H 0.2672 0.0235 0.1032 0.111 Uiso 1 1 calc R
C9 C 0.28072(17) 0.0717(5) 0.06588(16) 0.082(2) Uani 1 1 d .
C10 C 0.27080(18) 0.0144(5) 0.04684(17) 0.092(2) Uani 1 1 d .
H10F H 0.2630 -0.0278 0.0546 0.110 Uiso 1 1 calc R
C11 C 0.27194(18) 0.0171(6) 0.01608(18) 0.092(2) Uani 1 1 d .
H11G H 0.2658 -0.0233 0.0036 0.110 Uiso 1 1 calc R
C12 C 0.28248(16) 0.0813(6) 0.00454(17) 0.085(2) Uani 1 1 d .
H12B H 0.2821 0.0852 -0.0162 0.102 Uiso 1 1 calc R
C13 C 0.29322(17) 0.1382(5) 0.02300(16) 0.083(2) Uani 1 1 d .
H13B H 0.3006 0.1803 0.0148 0.099 Uiso 1 1 calc R
C14 C 0.29352(15) 0.1352(5) 0.05485(16) 0.082(2) Uani 1 1 d .
C15 C 0.34067(14) 0.3466(5) 0.12368(16) 0.077(2) Uani 1 1 d .
C16 C 0.35684(15) 0.3581(5) 0.15431(16) 0.078(2) Uani 1 1 d .
H16A H 0.3671 0.3188 0.1654 0.094 Uiso 1 1 calc R
C17 C 0.35728(16) 0.4254(6) 0.16726(18) 0.085(2) Uani 1 1 d .
H17A H 0.3682 0.4314 0.1871 0.102 Uiso 1 1 calc R
C18 C 0.34209(17) 0.4861(5) 0.15207(18) 0.087(2) Uani 1 1 d .
H18A H 0.3433 0.5324 0.1611 0.104 Uiso 1 1 calc R
C19 C 0.32502(16) 0.4748(6) 0.12294(18) 0.089(2) Uani 1 1 d .
H19A H 0.3140 0.5141 0.1125 0.107 Uiso 1 1 calc R
C20 C 0.32390(17) 0.4057(5) 0.10883(17) 0.081(2) Uani 1 1 d .
C21 C 0.30432(17) 0.3928(5) 0.07774(16) 0.086(2) Uani 1 1 d .
H21A H 0.2880 0.3571 0.0793 0.104 Uiso 1 1 calc R
H21B H 0.2940 0.4386 0.0703 0.104 Uiso 1 1 calc R
C22 C 0.30097(17) 0.3505(5) 0.02573(16) 0.085(2) Uani 1 1 d .
H22A H 0.2888 0.3066 0.0280 0.102 Uiso 1 1 calc R
H22B H 0.2863 0.3914 0.0212 0.102 Uiso 1 1 calc R
C23 C 0.31704(16) 0.3397(5) -0.00058(16) 0.082(2) Uani 1 1 d .
C24 C 0.30353(17) 0.3695(5) -0.02872(16) 0.084(2) Uani 1 1 d .
H24A H 0.2851 0.3969 -0.0303 0.101 Uiso 1 1 calc R
C25 C 0.31637(18) 0.3600(5) -0.05434(17) 0.089(2) Uani 1 1 d .
H25A H 0.3068 0.3803 -0.0729 0.107 Uiso 1 1 calc R
C26 C 0.34408(18) 0.3193(5) -0.05174(16) 0.091(2) Uani 1 1 d .
H26A H 0.3531 0.3119 -0.0687 0.109 Uiso 1 1 calc R
C27 C 0.35854(18) 0.2894(5) -0.02368(16) 0.089(2) Uani 1 1 d .
H27A H 0.3776 0.2644 -0.0222 0.107 Uiso 1 1 calc R
C28 C 0.34475(16) 0.2966(5) 0.00250(17) 0.083(2) Uani 1 1 d .
C29 C 0.38110(15) 0.1374(5) 0.09404(16) 0.076(2) Uani 1 1 d .
C30 C 0.38626(15) 0.1377(5) 0.12579(16) 0.083(2) Uani 1 1 d .
H30A H 0.3898 0.1822 0.1362 0.100 Uiso 1 1 calc R
C31 C 0.38610(18) 0.0722(6) 0.1421(2) 0.092(2) Uani 1 1 d .
H31A H 0.3896 0.0732 0.1632 0.111 Uiso 1 1 calc R
C32 C 0.3810(2) 0.0091(7) 0.1276(2) 0.105(3) Uani 1 1 d .
H32A H 0.3817 -0.0346 0.1385 0.126 Uiso 1 1 calc R
C33 C 0.37459(17) 0.0073(6) 0.0955(2) 0.093(2) Uani 1 1 d .
H33A H 0.3702 -0.0373 0.0853 0.111 Uiso 1 1 calc R
C34 C 0.37490(16) 0.0724(6) 0.07912(18) 0.085(2) Uani 1 1 d .
C35 C 0.36832(16) 0.0708(5) 0.04511(18) 0.089(2) Uani 1 1 d .
H35A H 0.3642 0.0203 0.0383 0.107 Uiso 1 1 calc R
H35B H 0.3496 0.0997 0.0375 0.107 Uiso 1 1 calc R
C36 C 0.38759(18) 0.0954(6) -0.00242(17) 0.097(3) Uani 1 1 d .
H36A H 0.3798 0.0463 -0.0083 0.116 Uiso 1 1 calc R
H36B H 0.3710 0.1303 -0.0103 0.116 Uiso 1 1 calc R
C37 C 0.41578(19) 0.1111(6) -0.01618(17) 0.091(2) Uani 1 1 d .
C38 C 0.4225(2) 0.0618(6) -0.03877(18) 0.105(3) Uani 1 1 d .
H38A H 0.4106 0.0193 -0.0433 0.126 Uiso 1 1 calc R
C39 C 0.4471(2) 0.0768(7) -0.05436(19) 0.101(3) Uani 1 1 d .
H39A H 0.4517 0.0441 -0.0689 0.122 Uiso 1 1 calc R
C40 C 0.4640(2) 0.1395(8) -0.0478(2) 0.117(4) Uani 1 1 d .
H40A H 0.4800 0.1498 -0.0582 0.140 Uiso 1 1 calc R
C41 C 0.45799(19) 0.1893(6) -0.02573(17) 0.097(3) Uani 1 1 d .
H41A H 0.4697 0.2325 -0.0220 0.117 Uiso 1 1 calc R
C42 C 0.43403(16) 0.1738(6) -0.00914(17) 0.088(2) Uani 1 1 d .
C43 C 0.42052(16) 0.3536(6) 0.0720(2) 0.094(3) Uani 1 1 d .
C44 C 0.41394(18) 0.3613(6) 0.1018(2) 0.102(3) Uani 1 1 d .
H44A H 0.4170 0.3220 0.1154 0.122 Uiso 1 1 calc R
C45 C 0.4026(2) 0.4297(8) 0.1102(3) 0.128(4) Uani 1 1 d .
H45A H 0.3996 0.4352 0.1301 0.154 Uiso 1 1 calc R
C46 C 0.3960(3) 0.4881(8) 0.0911(4) 0.150(5) Uani 1 1 d .
H46A H 0.3878 0.5315 0.0974 0.180 Uiso 1 1 calc R
C47 C 0.4017(2) 0.4812(6) 0.0624(4) 0.138(4) Uani 1 1 d .
H47A H 0.3986 0.5220 0.0495 0.166 Uiso 1 1 calc R
C48 C 0.4126(2) 0.4119(6) 0.0509(2) 0.106(3) Uani 1 1 d .
C49 C 0.41797(18) 0.4030(6) 0.0203(2) 0.119(4) Uani 1 1 d .
H49A H 0.4114 0.4475 0.0088 0.143 Uiso 1 1 calc R
H49B H 0.4052 0.3625 0.0106 0.143 Uiso 1 1 calc R
C50 C 0.4578(2) 0.3884(7) -0.0104(2) 0.125(4) Uani 1 1 d .
H50A H 0.4483 0.4324 -0.0205 0.150 Uiso 1 1 calc R
H50B H 0.4474 0.3460 -0.0211 0.150 Uiso 1 1 calc R
C51 C 0.49218(19) 0.3868(6) -0.0126(2) 0.110(3) Uani 1 1 d .
C52 C 0.5019(2) 0.4295(7) -0.0349(3) 0.136(4) Uani 1 1 d .
H52A H 0.4875 0.4619 -0.0461 0.163 Uiso 1 1 calc R
C53 C 0.53278(19) 0.4257(6) -0.0410(2) 0.108(3) Uani 1 1 d .
H53A H 0.5390 0.4559 -0.0555 0.129 Uiso 1 1 calc R
C54 C 0.55288(18) 0.3765(5) -0.02495(18) 0.093(2) Uani 1 1 d .
H54A H 0.5729 0.3705 -0.0292 0.112 Uiso 1 1 calc R
C55 C 0.54395(16) 0.3356(5) -0.00257(18) 0.086(2) Uani 1 1 d .
H55A H 0.5587 0.3041 0.0087 0.104 Uiso 1 1 calc R
C56 C 0.51354(15) 0.3385(5) 0.00439(15) 0.077(2) Uani 1 1 d .
C57 C 0.47959(15) 0.1422(5) 0.07282(14) 0.074(2) Uani 1 1 d .
C58 C 0.46204(15) 0.1397(5) 0.09668(16) 0.083(2) Uani 1 1 d .
H58A H 0.4566 0.1832 0.1054 0.100 Uiso 1 1 calc R
C59 C 0.45309(15) 0.0723(5) 0.10693(16) 0.080(2) Uani 1 1 d .
H59A H 0.4422 0.0713 0.1229 0.096 Uiso 1 1 calc R
C60 C 0.45984(17) 0.0069(6) 0.09404(18) 0.089(2) Uani 1 1 d .
H60A H 0.4539 -0.0381 0.1012 0.107 Uiso 1 1 calc R
C61 C 0.47592(16) 0.0103(5) 0.06990(17) 0.082(2) Uani 1 1 d .
H61A H 0.4806 -0.0335 0.0609 0.099 Uiso 1 1 calc R
C62 C 0.48513(15) 0.0764(5) 0.05899(15) 0.076(2) Uani 1 1 d .
C63 C 0.50066(16) 0.0788(5) 0.03204(16) 0.086(2) Uani 1 1 d .
H63A H 0.4873 0.1060 0.0159 0.103 Uiso 1 1 calc R
H63B H 0.5026 0.0289 0.0249 0.103 Uiso 1 1 calc R
C64 C 0.54460(18) 0.1232(6) 0.00921(18) 0.096(3) Uani 1 1 d .
H64A H 0.5405 0.0783 -0.0027 0.115 Uiso 1 1 calc R
H64B H 0.5331 0.1630 -0.0025 0.115 Uiso 1 1 calc R
C65 C 0.57912(16) 0.1396(5) 0.01459(16) 0.080(2) Uani 1 1 d .
C66 C 0.5966(2) 0.1084(6) -0.00476(19) 0.104(3) Uani 1 1 d .
H66A H 0.5869 0.0778 -0.0204 0.125 Uiso 1 1 calc R
C67 C 0.6291(2) 0.1223(7) -0.0010(2) 0.125(4) Uani 1 1 d .
H67A H 0.6411 0.0974 -0.0129 0.150 Uiso 1 1 calc R
C68 C 0.6432(2) 0.1730(6) 0.0202(2) 0.101(3) Uani 1 1 d .
H68A H 0.6644 0.1848 0.0218 0.121 Uiso 1 1 calc R
C69 C 0.62585(17) 0.2057(5) 0.03882(18) 0.086(2) Uani 1 1 d .
H69A H 0.6357 0.2390 0.0534 0.103 Uiso 1 1 calc R
C70 C 0.59319(16) 0.1906(4) 0.03674(15) 0.0743(19) Uani 1 1 d .
C71 C 0.52864(16) 0.3380(6) 0.10169(15) 0.081(2) Uani 1 1 d .
C72 C 0.50583(16) 0.3220(5) 0.11899(17) 0.086(2) Uani 1 1 d .
H72A H 0.5021 0.2731 0.1235 0.104 Uiso 1 1 calc R
C73 C 0.48836(19) 0.3783(7) 0.1297(2) 0.097(3) Uani 1 1 d .
H73A H 0.4732 0.3666 0.1411 0.116 Uiso 1 1 calc R
C74 C 0.49391(19) 0.4496(7) 0.1234(2) 0.107(3) Uani 1 1 d .
H74A H 0.4828 0.4868 0.1310 0.128 Uiso 1 1 calc R
C75 C 0.5159(2) 0.4682(6) 0.10569(19) 0.101(3) Uani 1 1 d .
H75A H 0.5189 0.5172 0.1009 0.121 Uiso 1 1 calc R
C76 C 0.53378(17) 0.4115(5) 0.09508(16) 0.081(2) Uani 1 1 d .
C77 C 0.55647(17) 0.4278(5) 0.07476(19) 0.093(2) Uani 1 1 d .
H77A H 0.5571 0.4807 0.0717 0.112 Uiso 1 1 calc R
H77B H 0.5488 0.4052 0.0551 0.112 Uiso 1 1 calc R
C78 C 0.60919(17) 0.4149(5) 0.06447(19) 0.093(2) Uani 1 1 d .
H78A H 0.6054 0.4647 0.0567 0.111 Uiso 1 1 calc R
H78B H 0.6032 0.3812 0.0475 0.111 Uiso 1 1 calc R
C79 C 0.64412(19) 0.4059(5) 0.0771(2) 0.094(2) Uani 1 1 d .
C80 C 0.6646(2) 0.4561(6) 0.0687(2) 0.112(3) Uani 1 1 d .
H80A H 0.6564 0.4963 0.0570 0.134 Uiso 1 1 calc R
C81 C 0.6973(2) 0.4493(7) 0.0772(3) 0.134(4) Uani 1 1 d .
H81A H 0.7106 0.4859 0.0725 0.160 Uiso 1 1 calc R
C82 C 0.7090(2) 0.3874(7) 0.0924(2) 0.110(3) Uani 1 1 d .
H82A H 0.7307 0.3809 0.0973 0.132 Uiso 1 1 calc R
C83 C 0.68911(17) 0.3325(5) 0.10098(17) 0.084(2) Uani 1 1 d .
H83A H 0.6977 0.2902 0.1110 0.101 Uiso 1 1 calc R
C84 C 0.65570(17) 0.3428(5) 0.09405(17) 0.083(2) Uani 1 1 d .
C85 C 0.58384(19) 0.1461(5) 0.12713(16) 0.085(2) Uani 1 1 d .
C86 C 0.55419(17) 0.1469(5) 0.13606(16) 0.085(2) Uani 1 1 d .
H86A H 0.5457 0.1912 0.1411 0.102 Uiso 1 1 calc R
C87 C 0.5378(2) 0.0817(7) 0.1373(2) 0.098(3) Uani 1 1 d .
H87A H 0.5181 0.0826 0.1427 0.118 Uiso 1 1 calc R
C88 C 0.5502(2) 0.0175(7) 0.1308(2) 0.111(3) Uani 1 1 d .
H88A H 0.5394 -0.0262 0.1323 0.134 Uiso 1 1 calc R
C89 C 0.5792(2) 0.0158(6) 0.1218(2) 0.105(3) Uani 1 1 d .
H89A H 0.5875 -0.0296 0.1178 0.125 Uiso 1 1 calc R
C90 C 0.59625(19) 0.0795(5) 0.11864(17) 0.084(2) Uani 1 1 d .
C91 C 0.62544(19) 0.0795(5) 0.10666(19) 0.093(2) Uani 1 1 d .
H91A H 0.6222 0.1077 0.0879 0.112 Uiso 1 1 calc R
H91B H 0.6305 0.0292 0.1019 0.112 Uiso 1 1 calc R
C92 C 0.6806(2) 0.1130(6) 0.1141(2) 0.106(3) Uani 1 1 d .
H92A H 0.6775 0.1503 0.0983 0.127 Uiso 1 1 calc R
H92B H 0.6824 0.0656 0.1045 0.127 Uiso 1 1 calc R
C93 C 0.71130(17) 0.1290(5) 0.13631(19) 0.093(2) Uani 1 1 d .
C94 C 0.7378(2) 0.0854(6) 0.1351(2) 0.106(3) Uani 1 1 d .
H94A H 0.7357 0.0448 0.1221 0.127 Uiso 1 1 calc R
C95 C 0.7673(2) 0.1016(6) 0.1529(2) 0.111(3) Uani 1 1 d .
H95A H 0.7846 0.0717 0.1519 0.133 Uiso 1 1 calc R
C96 C 0.77064(17) 0.1621(6) 0.17186(19) 0.092(2) Uani 1 1 d .
H96A H 0.7904 0.1746 0.1830 0.110 Uiso 1 1 calc R
C97 C 0.74432(17) 0.2045(5) 0.17432(17) 0.081(2) Uani 1 1 d .
H97A H 0.7468 0.2452 0.1872 0.097 Uiso 1 1 calc R
C98 C 0.71358(17) 0.1868(5) 0.15740(17) 0.082(2) Uani 1 1 d .
C99 C 0.61923(16) 0.3438(6) 0.17301(15) 0.080(2) Uani 1 1 d .
C100 C 0.58680(19) 0.3331(6) 0.17434(17) 0.096(3) Uani 1 1 d .
H10J H 0.5788 0.2861 0.1763 0.115 Uiso 1 1 calc R
C101 C 0.56767(18) 0.3944(7) 0.17264(18) 0.102(3) Uani 1 1 d .
H10H H 0.5469 0.3882 0.1751 0.123 Uiso 1 1 calc R
C102 C 0.5779(2) 0.4641(7) 0.1675(2) 0.110(3) Uani 1 1 d .
H10I H 0.5642 0.5041 0.1653 0.132 Uiso 1 1 calc R
C103 C 0.6093(2) 0.4731(6) 0.1657(2) 0.106(3) Uani 1 1 d .
H10K H 0.6169 0.5199 0.1627 0.127 Uiso 1 1 calc R
C104 C 0.62974(18) 0.4128(6) 0.16851(17) 0.086(2) Uani 1 1 d .
C105 C 0.66378(17) 0.4212(5) 0.16396(18) 0.089(2) Uani 1 1 d .
H10D H 0.6668 0.3915 0.1468 0.107 Uiso 1 1 calc R
H10E H 0.6677 0.4723 0.1595 0.107 Uiso 1 1 calc R
C106 C 0.71916(16) 0.4038(5) 0.18571(16) 0.088(2) Uani 1 1 d .
H10B H 0.7216 0.4528 0.1778 0.105 Uiso 1 1 calc R
H10C H 0.7215 0.3686 0.1700 0.105 Uiso 1 1 calc R
C107 C 0.74555(15) 0.3908(5) 0.21359(15) 0.076(2) Uani 1 1 d .
C108 C 0.77238(17) 0.4330(5) 0.21578(16) 0.083(2) Uani 1 1 d .
H10A H 0.7730 0.4711 0.2020 0.099 Uiso 1 1 calc R
C109 C 0.79892(17) 0.4186(5) 0.23890(18) 0.091(2) Uani 1 1 d .
H10G H 0.8170 0.4474 0.2406 0.110 Uiso 1 1 calc R
C110 C 0.79769(17) 0.3625(5) 0.25844(16) 0.087(2) Uani 1 1 d .
H11C H 0.8152 0.3525 0.2735 0.104 Uiso 1 1 calc R
C111 C 0.77059(16) 0.3192(5) 0.25641(15) 0.080(2) Uani 1 1 d .
H11B H 0.7701 0.2810 0.2702 0.097 Uiso 1 1 calc R
C112 C 0.74430(16) 0.3332(5) 0.23377(16) 0.081(2) Uani 1 1 d .
C113 C 0.65571(19) 0.1440(5) 0.21719(16) 0.087(2) Uani 1 1 d .
C114 C 0.6224(2) 0.1412(6) 0.20765(17) 0.098(3) Uani 1 1 d .
H11H H 0.6103 0.1834 0.2085 0.118 Uiso 1 1 calc R
C115 C 0.6079(3) 0.0749(7) 0.19703(18) 0.113(3) Uani 1 1 d .
H11D H 0.5860 0.0713 0.1922 0.135 Uiso 1 1 calc R
C116 C 0.6267(3) 0.0141(7) 0.1938(2) 0.117(3) Uani 1 1 d .
H11I H 0.6171 -0.0295 0.1860 0.141 Uiso 1 1 calc R
C117 C 0.6590(2) 0.0164(6) 0.20179(18) 0.107(3) Uani 1 1 d .
H11A H 0.6710 -0.0251 0.1996 0.128 Uiso 1 1 calc R
C118 C 0.6737(2) 0.0828(6) 0.21336(18) 0.096(3) Uani 1 1 d .
C119 C 0.70875(19) 0.0874(5) 0.22055(17) 0.094(2) Uani 1 1 d .
H11E H 0.7157 0.1216 0.2066 0.112 Uiso 1 1 calc R
H11F H 0.7174 0.0393 0.2174 0.112 Uiso 1 1 calc R
C120 C 0.75609(18) 0.1211(6) 0.25668(17) 0.094(2) Uani 1 1 d .
H12D H 0.7603 0.1636 0.2449 0.113 Uiso 1 1 calc R
H12E H 0.7646 0.0782 0.2482 0.113 Uiso 1 1 calc R
C121 C 0.77358(18) 0.1309(5) 0.28850(17) 0.086(2) Uani 1 1 d .
C122 C 0.80471(18) 0.1066(5) 0.29678(19) 0.091(2) Uani 1 1 d .
H12G H 0.8138 0.0816 0.2826 0.110 Uiso 1 1 calc R
C123 C 0.82190(19) 0.1182(5) 0.3247(2) 0.101(3) Uani 1 1 d .
H12H H 0.8431 0.1049 0.3292 0.121 Uiso 1 1 calc R
C124 C 0.80820(19) 0.1493(5) 0.3465(2) 0.098(3) Uani 1 1 d .
H12I H 0.8195 0.1527 0.3663 0.118 Uiso 1 1 calc R
C125 C 0.77806(16) 0.1756(5) 0.33970(16) 0.084(2) Uani 1 1 d .
H12C H 0.7691 0.1973 0.3548 0.101 Uiso 1 1 calc R
C126 C 0.76055(17) 0.1699(5) 0.30986(16) 0.084(2) Uani 1 1 d .
C127 C 0.32817(18) 0.3524(5) 0.22576(15) 0.081(2) Uani 1 1 d .
C128 C 0.35812(17) 0.3528(5) 0.24444(16) 0.084(2) Uani 1 1 d .
H12F H 0.3690 0.3088 0.2491 0.100 Uiso 1 1 calc R
C129 C 0.37124(18) 0.4174(6) 0.25581(17) 0.090(2) Uani 1 1 d .
H12A H 0.3909 0.4165 0.2686 0.108 Uiso 1 1 calc R
C130 C 0.35616(19) 0.4856(5) 0.24898(17) 0.089(2) Uani 1 1 d .
H13F H 0.3658 0.5297 0.2562 0.107 Uiso 1 1 calc R
C131 C 0.32623(19) 0.4845(5) 0.23094(16) 0.086(2) Uani 1 1 d .
H13C H 0.3154 0.5287 0.2264 0.103 Uiso 1 1 calc R
C132 C 0.31197(17) 0.4184(5) 0.21944(16) 0.084(2) Uani 1 1 d .
C133 C 0.27816(17) 0.4177(5) 0.20190(15) 0.086(2) Uani 1 1 d .
H13D H 0.2651 0.3908 0.2135 0.104 Uiso 1 1 calc R
H13E H 0.2704 0.4680 0.1996 0.104 Uiso 1 1 calc R
C134 C 0.24068(16) 0.3782(5) 0.15768(16) 0.089(2) Uani 1 1 d .
H13J H 0.2309 0.4252 0.1604 0.107 Uiso 1 1 calc R
H13K H 0.2312 0.3413 0.1687 0.107 Uiso 1 1 calc R
C135 C 0.23347(17) 0.3588(5) 0.12415(16) 0.083(2) Uani 1 1 d .
C136 C 0.20820(18) 0.3931(5) 0.10574(18) 0.093(2) Uani 1 1 d .
H13I H 0.1975 0.4306 0.1136 0.111 Uiso 1 1 calc R
C137 C 0.1986(2) 0.3718(6) 0.07523(19) 0.103(3) Uani 1 1 d .
H13L H 0.1824 0.3972 0.0627 0.124 Uiso 1 1 calc R
C138 C 0.21317(18) 0.3128(5) 0.06356(17) 0.087(2) Uani 1 1 d .
H13H H 0.2058 0.2960 0.0439 0.104 Uiso 1 1 calc R
C139 C 0.23904(17) 0.2796(5) 0.08198(15) 0.081(2) Uani 1 1 d .
H13A H 0.2495 0.2416 0.0741 0.098 Uiso 1 1 calc R
C140 C 0.24999(16) 0.3024(5) 0.11273(16) 0.081(2) Uani 1 1 d .
O26 O 0.3158(2) 0.5554(7) 0.0351(3) 0.188(4) Uani 1 1 d .
H26B H 0.3174 0.5106 0.0408 0.282 Uiso 1 1 d R
C142 C 0.3200(6) 0.5596(15) 0.0093(5) 0.279(13) Uani 1 1 d .
H14C H 0.3208 0.6105 0.0036 0.418 Uiso 1 1 calc R
H14D H 0.3030 0.5354 -0.0041 0.418 Uiso 1 1 calc R
H14E H 0.3396 0.5361 0.0079 0.418 Uiso 1 1 calc R
O27 O 0.1904(3) 0.3856(8) 0.3727(3) 0.242(6) Uani 1 1 d .
H27B H 0.1940 0.4315 0.3717 0.364 Uiso 1 1 d R
C144 C 0.2061(4) 0.3436(9) 0.3551(4) 0.184(6) Uani 1 1 d .
H14I H 0.2270 0.3626 0.3563 0.276 Uiso 1 1 calc R
H14J H 0.1950 0.3450 0.3344 0.276 Uiso 1 1 calc R
H14K H 0.2072 0.2936 0.3623 0.276 Uiso 1 1 calc R
Cl1 Cl 0.15355(11) 0.3565(4) 0.15497(11) 0.237(3) Uani 1 1 d .
Cl2 Cl 0.11873(12) 0.3372(3) 0.09462(11) 0.221(2) Uani 1 1 d .
C141 C 0.1413(7) 0.3049(10) 0.1242(3) 0.306(16) Uani 1 1 d .
H14A H 0.1600 0.2864 0.1178 0.367 Uiso 1 1 calc R
H14B H 0.1306 0.2624 0.1307 0.367 Uiso 1 1 calc R
O21 O 0.0283(8) 0.6925(13) 0.2126(4) 0.49(2) Uani 1 1 d .
H21E H 0.0112 0.6895 0.2193 0.734 Uiso 1 1 d R
H21F H 0.0432 0.6972 0.2278 0.734 Uiso 1 1 d R
O22 O 0.0328(9) 0.6997(18) 0.3126(5) 0.58(3) Uani 1 1 d .
H22E H 0.0365 0.6988 0.2946 0.864 Uiso 1 1 d R
H22F H 0.0130 0.6954 0.3113 0.864 Uiso 1 1 d R
O23 O 0.1788(11) 0.3318(17) 0.4344(14) 1.04(7) Uani 1 1 d .
H23A H 0.1805 0.3340 0.4159 1.563 Uiso 1 1 d R
H23B H 0.1713 0.2899 0.4378 1.563 Uiso 1 1 d R
O24 O 0.2457(7) 0.616(3) 0.0561(5) 0.69(3) Uani 1 1 d .
H24B H 0.2472 0.6097 0.0751 1.031 Uiso 1 1 d R
H24C H 0.2628 0.6028 0.0510 1.031 Uiso 1 1 d R
O25 O 0.3577(6) 0.6503(11) 0.0218(10) 0.70(4) Uani 1 1 d .
H25B H 0.3768 0.6378 0.0284 1.046 Uiso 1 1 d R
H25C H 0.3547 0.6585 0.0028 1.046 Uiso 1 1 d R
O28 O 0.0949(5) 0.1285(12) 0.1056(6) 0.456(17) Uani 1 1 d .
H28A H 0.0998 0.0883 0.0979 0.684 Uiso 1 1 d R
H28B H 0.1049 0.1638 0.0993 0.684 Uiso 1 1 d R
O29 O 0.2772(10) 0.789(3) 0.0615(9) 1.12(7) Uani 1 1 d .
H29A H 0.2696 0.8122 0.0750 1.679 Uiso 1 1 d R
H29B H 0.2692 0.8099 0.0448 1.679 Uiso 1 1 d R

loop_
_atom_site_aniso_label
_atom_site_aniso_U_11
_atom_site_aniso_U_22
_atom_site_aniso_U_33
_atom_site_aniso_U_23
_atom_site_aniso_U_13
_atom_site_aniso_U_12
Cu1 0.0532(5) 0.1211(8) 0.0590(5) 0.0045(4) 0.0093(4) -0.0018(4)
Cu2 0.0458(5) 0.1228(8) 0.0593(5) 0.0058(4) 0.0068(4) 0.0039(4)
Cu3 0.0477(5) 0.1260(8) 0.0589(5) -0.0007(4) 0.0075(4) 0.0020(4)
Cu4 0.0461(5) 0.1248(8) 0.0708(5) 0.0128(5) 0.0111(4) 0.0047(4)
Cu5 0.0460(5) 0.1140(8) 0.0590(5) -0.0016(4) 0.0052(4) 0.0024(4)
Cu6 0.0483(5) 0.1053(7) 0.0632(5) 0.0010(4) 0.0023(4) 0.0016(4)
Cu7 0.0521(5) 0.1078(7) 0.0647(5) -0.0032(4) -0.0023(4) 0.0030(4)
Cu8 0.0518(5) 0.1158(8) 0.0606(5) -0.0016(4) -0.0013(4) -0.0010(4)
Cu9 0.0570(5) 0.1224(8) 0.0552(5) 0.0016(4) 0.0016(4) -0.0017(5)
Cu10 0.0491(5) 0.1248(8) 0.0560(5) 0.0012(4) 0.0024(4) 0.0011(4)
O1 0.060(3) 0.119(4) 0.061(3) 0.009(3) 0.009(2) 0.005(3)
O2 0.055(3) 0.114(4) 0.062(3) 0.001(3) 0.013(2) -0.002(3)
O3 0.046(3) 0.117(4) 0.062(3) -0.001(3) 0.008(2) 0.001(2)
O4 0.047(3) 0.144(5) 0.057(3) 0.013(3) 0.007(2) 0.010(3)
O5 0.048(3) 0.123(4) 0.061(3) 0.001(3) 0.008(2) 0.005(2)
O6 0.048(3) 0.150(5) 0.064(3) -0.004(3) 0.009(2) 0.001(3)
O7 0.055(3) 0.121(4) 0.070(3) -0.006(3) 0.016(2) 0.009(3)
O8 0.049(3) 0.139(5) 0.068(3) 0.012(3) 0.011(2) 0.005(3)
O9 0.045(2) 0.110(4) 0.067(3) 0.005(3) 0.008(2) 0.003(2)
O10 0.044(2) 0.123(4) 0.060(3) -0.011(3) 0.002(2) 0.004(2)
O11 0.054(3) 0.106(4) 0.064(3) -0.005(2) 0.008(2) 0.009(2)
O12 0.055(3) 0.097(4) 0.070(3) 0.008(2) 0.008(2) -0.003(2)
O13 0.054(3) 0.100(4) 0.068(3) 0.003(2) -0.005(2) 0.004(3)
O14 0.052(3) 0.108(4) 0.068(3) -0.010(3) 0.000(2) 0.007(2)
O15 0.050(3) 0.117(4) 0.062(3) 0.002(2) 0.002(2) 0.007(3)
O16 0.059(3) 0.117(4) 0.057(3) 0.006(2) 0.000(2) -0.003(3)
O17 0.053(3) 0.125(4) 0.058(3) -0.010(3) -0.004(2) -0.008(3)
O18 0.063(3) 0.142(5) 0.054(3) -0.008(3) 0.007(2) 0.017(3)
O19 0.056(3) 0.110(4) 0.061(3) -0.002(3) 0.000(2) -0.005(3)
O20 0.052(3) 0.135(4) 0.060(3) 0.005(3) 0.004(2) 0.010(3)
N1 0.050(3) 0.140(6) 0.074(4) 0.006(4) 0.010(3) 0.002(3)
N2 0.054(3) 0.123(5) 0.067(3) -0.003(3) 0.008(3) 0.005(3)
N3 0.052(3) 0.136(6) 0.069(3) 0.002(4) 0.001(3) 0.000(3)
N4 0.049(3) 0.164(7) 0.126(6) 0.041(5) 0.023(4) 0.028(4)
N5 0.055(3) 0.138(6) 0.061(3) 0.000(3) 0.014(3) -0.011(3)
N6 0.056(3) 0.106(5) 0.075(4) 0.001(3) 0.004(3) -0.001(3)
N7 0.073(4) 0.124(6) 0.076(4) -0.008(4) 0.000(3) -0.001(4)
N8 0.058(3) 0.119(5) 0.061(3) -0.002(3) -0.004(3) 0.001(3)
N9 0.085(4) 0.120(5) 0.060(3) 0.004(3) 0.007(3) -0.002(4)
N10 0.047(3) 0.134(5) 0.063(3) -0.003(3) 0.004(3) 0.003(3)
C1 0.055(4) 0.117(7) 0.069(4) 0.007(4) 0.012(4) 0.006(4)
C2 0.068(5) 0.136(7) 0.071(4) 0.017(5) 0.010(4) 0.009(5)
C3 0.062(5) 0.155(9) 0.078(5) 0.015(6) 0.005(4) 0.017(6)
C4 0.078(6) 0.154(10) 0.083(6) 0.041(6) 0.019(5) 0.033(6)
C5 0.067(5) 0.134(8) 0.076(5) 0.019(5) 0.013(4) 0.009(5)
C6 0.066(5) 0.132(8) 0.071(5) 0.011(5) 0.017(4) 0.010(5)
C7 0.074(5) 0.123(7) 0.074(5) 0.009(4) 0.018(4) -0.009(5)
C8 0.053(4) 0.140(8) 0.082(5) 0.010(5) 0.011(4) -0.014(4)
C9 0.061(4) 0.119(7) 0.063(4) 0.004(4) 0.001(3) -0.002(4)
C10 0.067(5) 0.131(7) 0.073(5) -0.001(5) 0.003(4) -0.007(5)
C11 0.074(5) 0.124(8) 0.075(5) -0.015(5) 0.007(4) 0.006(5)
C12 0.057(4) 0.131(8) 0.063(4) 0.000(5) 0.000(3) 0.013(4)
C13 0.064(4) 0.118(7) 0.064(4) 0.000(4) 0.006(3) 0.001(4)
C14 0.044(4) 0.131(7) 0.069(4) -0.004(5) 0.010(3) 0.012(4)
C15 0.038(3) 0.124(7) 0.070(4) 0.007(5) 0.012(3) 0.001(4)
C16 0.049(4) 0.114(7) 0.070(4) 0.004(4) 0.008(3) 0.003(4)
C17 0.055(4) 0.128(8) 0.073(5) -0.013(5) 0.014(4) 0.001(5)
C18 0.060(4) 0.120(7) 0.081(5) -0.014(5) 0.016(4) -0.003(4)
C19 0.051(4) 0.127(8) 0.091(5) 0.011(5) 0.014(4) 0.002(4)
C20 0.059(4) 0.105(7) 0.072(4) -0.004(4) -0.005(3) 0.000(4)
C21 0.058(4) 0.126(7) 0.071(4) 0.004(4) 0.004(3) 0.001(4)
C22 0.066(4) 0.107(6) 0.076(5) -0.004(4) -0.003(4) 0.004(4)
C23 0.051(4) 0.122(7) 0.068(4) 0.009(4) 0.000(3) 0.003(4)
C24 0.063(4) 0.116(6) 0.070(4) 0.008(4) 0.004(4) 0.003(4)
C25 0.067(5) 0.126(7) 0.068(4) 0.003(4) -0.004(4) -0.006(5)
C26 0.070(5) 0.146(8) 0.055(4) 0.009(4) 0.006(4) -0.011(5)
C27 0.057(4) 0.144(8) 0.063(4) 0.009(4) 0.007(4) 0.013(4)
C28 0.048(4) 0.134(7) 0.066(4) -0.001(4) 0.008(3) -0.002(4)
C29 0.048(4) 0.112(7) 0.066(4) 0.005(5) 0.010(3) 0.008(4)
C30 0.051(4) 0.129(7) 0.070(4) 0.011(5) 0.015(3) 0.007(4)
C31 0.065(5) 0.134(8) 0.080(5) 0.014(6) 0.018(4) 0.014(5)
C32 0.072(5) 0.139(9) 0.106(7) 0.026(6) 0.025(5) 0.021(6)
C33 0.060(4) 0.121(8) 0.100(6) -0.007(5) 0.022(4) -0.002(4)
C34 0.051(4) 0.124(8) 0.082(5) 0.003(5) 0.014(4) 0.006(4)
C35 0.051(4) 0.120(7) 0.096(5) 0.001(5) 0.008(4) 0.002(4)
C36 0.069(5) 0.143(8) 0.074(5) -0.009(5) 0.003(4) -0.008(5)
C37 0.065(5) 0.139(8) 0.065(4) -0.009(5) 0.000(4) 0.018(5)
C38 0.083(6) 0.155(9) 0.073(5) 0.000(5) 0.007(4) 0.005(5)
C39 0.089(6) 0.145(9) 0.069(5) -0.012(5) 0.014(4) 0.004(6)
C40 0.093(7) 0.187(12) 0.070(5) 0.006(6) 0.017(5) 0.036(7)
C41 0.074(5) 0.155(8) 0.062(4) 0.005(5) 0.009(4) 0.011(5)
C42 0.047(4) 0.151(8) 0.060(4) -0.003(5) -0.003(3) 0.008(5)
C43 0.042(4) 0.136(8) 0.104(6) 0.002(6) 0.017(4) -0.012(4)
C44 0.066(5) 0.131(8) 0.119(7) -0.035(6) 0.042(5) -0.022(5)
C45 0.083(6) 0.158(11) 0.161(10) -0.028(9) 0.067(7) -0.032(7)
C46 0.099(8) 0.140(11) 0.239(16) -0.024(11) 0.102(10) -0.024(7)
C47 0.083(6) 0.116(9) 0.231(14) 0.044(9) 0.070(8) 0.014(6)
C48 0.070(5) 0.136(8) 0.125(7) 0.025(6) 0.052(5) 0.013(5)
C49 0.056(5) 0.158(9) 0.151(9) 0.054(7) 0.041(5) 0.024(5)
C50 0.078(6) 0.182(11) 0.118(7) 0.055(7) 0.025(5) 0.024(6)
C51 0.069(5) 0.150(9) 0.117(7) 0.054(6) 0.031(5) 0.015(5)
C52 0.072(5) 0.190(11) 0.157(9) 0.100(8) 0.052(6) 0.041(6)
C53 0.069(5) 0.153(9) 0.103(6) 0.035(6) 0.019(5) 0.003(5)
C54 0.062(4) 0.136(8) 0.086(5) 0.022(5) 0.026(4) 0.006(5)
C55 0.055(4) 0.118(7) 0.086(5) 0.020(5) 0.014(4) 0.012(4)
C56 0.051(4) 0.115(6) 0.063(4) 0.005(4) 0.007(3) 0.007(4)
C57 0.046(4) 0.121(7) 0.052(4) -0.004(4) 0.000(3) 0.000(4)
C58 0.049(4) 0.128(7) 0.073(4) 0.008(4) 0.011(3) 0.002(4)
C59 0.050(4) 0.123(7) 0.070(4) 0.008(5) 0.016(3) 0.000(4)
C60 0.058(4) 0.122(7) 0.086(5) 0.001(5) 0.012(4) 0.001(4)
C61 0.059(4) 0.105(6) 0.082(5) -0.001(4) 0.014(4) 0.000(4)
C62 0.048(4) 0.119(7) 0.061(4) -0.007(4) 0.010(3) -0.004(4)
C63 0.059(4) 0.121(7) 0.072(4) -0.005(4) -0.002(3) -0.010(4)
C64 0.074(5) 0.138(8) 0.077(5) -0.017(5) 0.020(4) -0.006(5)
C65 0.057(4) 0.113(6) 0.076(4) 0.004(4) 0.026(4) -0.004(4)
C66 0.095(6) 0.140(8) 0.085(5) -0.020(5) 0.036(5) -0.024(5)
C67 0.098(7) 0.173(10) 0.121(7) -0.036(7) 0.065(6) -0.020(7)
C68 0.077(5) 0.135(8) 0.096(6) -0.023(6) 0.034(5) -0.012(5)
C69 0.052(4) 0.133(7) 0.072(4) -0.009(4) 0.009(4) -0.007(4)
C70 0.059(4) 0.103(6) 0.059(4) -0.006(4) 0.008(3) 0.005(4)
C71 0.048(4) 0.126(7) 0.061(4) -0.002(4) -0.009(3) 0.006(4)
C72 0.050(4) 0.132(7) 0.073(4) -0.010(5) 0.003(4) 0.005(4)
C73 0.066(5) 0.133(8) 0.087(5) -0.017(6) 0.006(4) 0.003(5)
C74 0.062(5) 0.157(10) 0.093(6) -0.026(6) -0.005(4) 0.026(6)
C75 0.080(5) 0.134(8) 0.084(5) -0.004(5) 0.002(5) 0.017(5)
C76 0.062(4) 0.111(7) 0.067(4) -0.006(4) 0.005(3) 0.011(4)
C77 0.067(5) 0.106(6) 0.099(6) 0.010(5) -0.002(4) 0.007(4)
C78 0.069(5) 0.115(7) 0.091(5) 0.015(5) 0.008(4) 0.001(4)
C79 0.071(5) 0.110(7) 0.103(6) 0.019(5) 0.022(4) -0.004(5)
C80 0.072(5) 0.134(8) 0.127(7) 0.036(6) 0.013(5) 0.012(5)
C81 0.065(6) 0.152(10) 0.190(11) 0.068(9) 0.039(6) 0.002(6)
C82 0.058(5) 0.157(9) 0.114(7) 0.012(6) 0.015(5) -0.006(6)
C83 0.064(5) 0.112(6) 0.076(4) -0.004(4) 0.015(4) 0.001(4)
C84 0.064(5) 0.106(6) 0.074(4) -0.010(4) 0.003(4) 0.002(4)
C85 0.073(5) 0.112(7) 0.060(4) 0.006(4) -0.012(4) -0.016(5)
C86 0.059(4) 0.115(7) 0.074(4) 0.010(4) -0.006(4) 0.000(4)
C87 0.061(5) 0.130(8) 0.093(6) 0.022(6) -0.012(4) -0.008(6)
C88 0.086(7) 0.134(9) 0.099(6) 0.021(6) -0.020(5) -0.028(6)
C89 0.089(6) 0.109(7) 0.095(6) -0.005(5) -0.035(5) -0.004(6)
C90 0.073(5) 0.094(6) 0.074(5) 0.007(4) -0.015(4) -0.005(5)
C91 0.082(6) 0.095(6) 0.090(5) -0.009(4) -0.015(4) 0.001(4)
C92 0.085(6) 0.137(8) 0.094(6) -0.024(5) 0.011(5) 0.011(5)
C93 0.055(4) 0.130(7) 0.087(5) -0.012(5) 0.000(4) 0.012(4)
C94 0.083(6) 0.122(8) 0.110(6) -0.015(5) 0.013(5) 0.017(5)
C95 0.063(5) 0.137(9) 0.134(8) -0.008(7) 0.025(5) 0.007(5)
C96 0.050(4) 0.135(8) 0.090(5) -0.003(5) 0.011(4) 0.001(4)
C97 0.057(4) 0.113(6) 0.070(4) 0.003(4) 0.008(3) 0.005(4)
C98 0.061(5) 0.116(6) 0.067(4) 0.003(4) 0.007(4) 0.007(4)
C99 0.054(4) 0.122(7) 0.061(4) -0.013(4) 0.000(3) 0.001(5)
C100 0.069(5) 0.146(8) 0.065(4) -0.014(5) -0.003(4) -0.008(5)
C101 0.047(4) 0.170(10) 0.083(5) -0.020(6) -0.005(4) 0.037(6)
C102 0.065(6) 0.131(9) 0.123(7) -0.025(7) -0.013(5) 0.019(6)
C103 0.084(6) 0.118(8) 0.107(6) -0.018(5) -0.007(5) 0.017(5)
C104 0.060(5) 0.119(7) 0.070(4) -0.004(4) -0.006(4) 0.005(5)
C105 0.062(4) 0.113(7) 0.082(5) 0.003(4) -0.013(4) 0.000(4)
C106 0.057(4) 0.135(7) 0.068(4) 0.014(4) 0.003(3) 0.005(4)
C107 0.051(4) 0.115(6) 0.057(4) -0.002(4) 0.002(3) -0.003(4)
C108 0.068(5) 0.111(6) 0.064(4) -0.006(4) -0.001(4) -0.010(4)
C109 0.060(5) 0.134(8) 0.078(5) -0.008(5) 0.007(4) -0.010(4)
C110 0.060(4) 0.136(7) 0.061(4) 0.007(5) 0.001(3) -0.005(4)
C111 0.055(4) 0.128(7) 0.059(4) -0.003(4) 0.011(3) -0.011(4)
C112 0.054(4) 0.123(7) 0.065(4) 0.002(4) 0.009(3) -0.006(4)
C113 0.078(5) 0.119(7) 0.061(4) 0.006(4) 0.006(4) 0.001(5)
C114 0.074(5) 0.135(8) 0.072(5) 0.011(5) -0.019(4) -0.017(5)
C115 0.095(7) 0.159(10) 0.068(5) 0.023(6) -0.026(5) -0.043(7)
C116 0.123(9) 0.128(9) 0.081(6) 0.017(6) -0.028(6) -0.020(7)
C117 0.112(8) 0.129(8) 0.065(5) 0.008(5) -0.017(5) -0.005(6)
C118 0.094(6) 0.118(7) 0.070(5) -0.010(5) -0.002(4) -0.006(6)
C119 0.080(5) 0.132(7) 0.065(4) -0.019(4) 0.003(4) 0.001(5)
C120 0.076(5) 0.130(7) 0.075(5) -0.005(5) 0.011(4) 0.012(5)
C121 0.078(5) 0.105(6) 0.075(5) 0.008(4) 0.018(4) 0.010(4)
C122 0.062(5) 0.116(7) 0.092(5) 0.001(5) 0.005(4) 0.008(4)
C123 0.058(5) 0.120(7) 0.118(7) -0.009(6) -0.003(5) 0.006(5)
C124 0.071(5) 0.118(7) 0.096(6) 0.000(5) -0.010(4) 0.007(5)
C125 0.055(4) 0.127(7) 0.066(4) 0.002(4) 0.001(3) 0.008(4)
C126 0.060(4) 0.131(7) 0.060(4) 0.004(4) 0.007(3) 0.005(4)
C127 0.070(5) 0.116(7) 0.056(4) 0.002(4) 0.008(4) 0.005(5)
C128 0.059(4) 0.121(7) 0.068(4) 0.002(4) 0.006(4) -0.004(4)
C129 0.061(5) 0.136(8) 0.069(4) 0.003(5) 0.002(4) -0.005(5)
C130 0.071(5) 0.118(7) 0.074(5) -0.005(4) 0.005(4) -0.005(5)
C131 0.082(5) 0.107(7) 0.068(4) -0.007(4) 0.011(4) 0.007(5)
C132 0.063(4) 0.121(7) 0.064(4) 0.003(4) 0.003(3) 0.002(5)
C133 0.064(4) 0.129(7) 0.063(4) -0.005(4) 0.006(3) 0.007(4)
C134 0.055(4) 0.143(7) 0.065(4) 0.003(4) 0.002(3) 0.003(4)
C135 0.056(4) 0.118(7) 0.069(4) -0.001(4) -0.004(3) 0.000(4)
C136 0.062(5) 0.126(7) 0.083(5) 0.006(5) -0.003(4) 0.007(4)
C137 0.082(6) 0.137(8) 0.078(5) 0.011(5) -0.017(4) 0.004(6)
C138 0.061(5) 0.132(7) 0.063(4) 0.005(4) -0.002(4) -0.011(5)
C139 0.059(4) 0.125(7) 0.056(4) -0.006(4) 0.002(3) -0.013(4)
C140 0.050(4) 0.130(7) 0.063(4) 0.002(4) 0.014(3) -0.010(4)
O26 0.158(8) 0.220(10) 0.180(9) 0.056(9) 0.019(7) -0.056(7)
C142 0.30(3) 0.36(3) 0.160(16) 0.03(2) 0.004(18) -0.03(2)
O27 0.236(13) 0.248(13) 0.279(15) 0.011(11) 0.137(12) 0.044(11)
C144 0.178(15) 0.184(15) 0.189(15) -0.005(12) 0.031(12) 0.019(12)
Cl1 0.167(4) 0.367(8) 0.162(3) -0.066(4) -0.004(3) 0.035(4)
Cl2 0.176(4) 0.279(6) 0.186(4) -0.027(4) -0.015(3) 0.062(4)
C141 0.54(5) 0.219(19) 0.096(10) 0.032(10) -0.082(17) -0.01(2)
O21 0.79(6) 0.46(3) 0.198(17) -0.009(18) 0.04(3) -0.17(3)
O22 0.79(6) 0.69(5) 0.22(2) 0.00(2) 0.04(3) 0.43(5)
O23 1.07(9) 0.49(4) 2.00(17) 0.28(7) 1.37(12) 0.16(5)
O24 0.53(5) 1.22(10) 0.22(2) -0.06(4) -0.15(3) 0.11(6)
O25 0.42(3) 0.27(2) 1.59(11) 0.26(4) 0.66(5) 0.10(2)
O28 0.48(3) 0.32(2) 0.64(5) 0.08(3) 0.29(3) -0.13(2)
O29 0.99(8) 1.74(13) 0.89(7) 1.06(9) 0.85(7) 1.12(9)

loop_
_atom_type_symbol
_atom_type_description
_atom_type_scat_dispersion_real
_atom_type_scat_dispersion_imag
_atom_type_scat_source
C C 0.0033 0.0016 'International Tables Vol C Tables 4.2.6.8 and 6.1.1.4'
H H 0.0000 0.0000 'International Tables Vol C Tables 4.2.6.8 and 6.1.1.4'
Cl Cl 0.1484 0.1585 'International Tables Vol C Tables 4.2.6.8 and 6.1.1.4'
Cu Cu 0.3201 1.2651 'International Tables Vol C Tables 4.2.6.8 and 6.1.1.4'
N N 0.0061 0.0033 'International Tables Vol C Tables 4.2.6.8 and 6.1.1.4'
O O 0.0106 0.0060 'International Tables Vol C Tables 4.2.6.8 and 6.1.1.4'

loop_
_geom_angle_atom_site_label_1
_geom_angle_atom_site_label_2
_geom_angle_atom_site_label_3
_geom_angle
_geom_angle_site_symmetry_1
_geom_angle_site_symmetry_3
O2 Cu1 O1 174.1(2) . .
O2 Cu1 O3 82.7(2) . .
O1 Cu1 O3 92.2(2) . .
O2 Cu1 N1 94.3(2) . .
O1 Cu1 N1 91.5(2) . .
O3 Cu1 N1 159.1(2) . .
O2 Cu1 O20 104.08(18) . .
O1 Cu1 O20 73.18(18) . .
O3 Cu1 O20 93.9(2) . .
N1 Cu1 O20 106.9(2) . .
O4 Cu2 O3 174.4(2) . .
O4 Cu2 N2 91.4(2) . .
O3 Cu2 N2 93.8(2) . .
O4 Cu2 O5 81.1(2) . .
O3 Cu2 O5 93.4(2) . .
N2 Cu2 O5 164.1(2) . .
O4 Cu2 O2 109.6(2) . .
O3 Cu2 O2 71.77(19) . .
N2 Cu2 O2 99.9(2) . .
O5 Cu2 O2 95.8(2) . .
O6 Cu3 O5 173.4(2) . .
O6 Cu3 O7 81.8(2) . .
O5 Cu3 O7 92.3(2) . .
O6 Cu3 N3 92.9(2) . .
O5 Cu3 N3 93.7(2) . .
O7 Cu3 N3 156.7(2) . .
O6 Cu3 O4 105.27(19) . .
O5 Cu3 O4 72.74(18) . .
O7 Cu3 O4 100.4(2) . .
N3 Cu3 O4 102.8(2) . .
O8 Cu4 O7 171.1(2) . .
O8 Cu4 O9 79.7(2) . .
O7 Cu4 O9 94.3(2) . .
O8 Cu4 N4 90.9(2) . .
O7 Cu4 N4 94.3(2) . .
O9 Cu4 N4 168.3(2) . .
O8 Cu4 O6 112.8(2) . .
O7 Cu4 O6 73.90(19) . .
O9 Cu4 O6 94.3(2) . .
N4 Cu4 O6 95.8(3) . .
O10 Cu5 O9 176.0(2) . .
O10 Cu5 O11 82.29(19) . .
O9 Cu5 O11 94.2(2) . .
O10 Cu5 N5 90.2(2) . .
O9 Cu5 N5 93.7(2) . .
O11 Cu5 N5 155.6(2) . .
O10 Cu5 O8 106.11(19) . .
O9 Cu5 O8 72.27(19) . .
O11 Cu5 O8 95.6(2) . .
N5 Cu5 O8 108.8(2) . .
O12 Cu6 O11 174.8(2) . .
O12 Cu6 O13 81.1(2) . .
O11 Cu6 O13 94.8(2) . .
O12 Cu6 N6 92.6(2) . .
O11 Cu6 N6 92.4(2) . .
O13 Cu6 N6 156.1(2) . .
O12 Cu6 O10 102.80(19) . .
O11 Cu6 O10 74.11(18) . .
O13 Cu6 O10 95.6(2) . .
N6 Cu6 O10 108.3(2) . .
O14 Cu7 O13 173.9(2) . .
O14 Cu7 N7 92.8(2) . .
O13 Cu7 N7 92.7(2) . .
O14 Cu7 O15 82.64(19) . .
O13 Cu7 O15 93.5(2) . .
N7 Cu7 O15 153.7(2) . .
O14 Cu7 O12 102.4(2) . .
O13 Cu7 O12 73.38(19) . .
N7 Cu7 O12 109.0(2) . .
O15 Cu7 O12 97.29(19) . .
O16 Cu8 O15 172.5(2) . .
O16 Cu8 O17 81.2(2) . .
O15 Cu8 O17 92.2(2) . .
O16 Cu8 N8 93.5(2) . .
O15 Cu8 N8 94.0(2) . .
O17 Cu8 N8 159.3(2) . .
O16 Cu8 O14 103.42(19) . .
O15 Cu8 O14 74.06(18) . .
O17 Cu8 O14 99.3(2) . .
N8 Cu8 O14 101.4(2) . .
O18 Cu9 O17 172.1(2) 2_655 2_655
O18 Cu9 O19 80.7(2) 2_655 .
O17 Cu9 O19 95.0(2) 2_655 .
O18 Cu9 N9 90.0(2) 2_655 2_655
O17 Cu9 N9 93.2(2) 2_655 2_655
O19 Cu9 N9 166.8(2) . 2_655
O18 Cu9 O16 112.7(2) 2_655 2_655
O17 Cu9 O16 73.7(2) 2_655 2_655
O19 Cu9 O16 91.7(2) . 2_655
N9 Cu9 O16 100.6(2) 2_655 2_655
O20 Cu10 O19 172.5(2) . .
O20 Cu10 N10 92.9(2) . .
O19 Cu10 N10 94.2(2) . .
O20 Cu10 O1 81.4(2) . .
O19 Cu10 O1 93.0(2) . .
N10 Cu10 O1 156.1(2) . .
O20 Cu10 O18 102.8(2) . 2_655
O19 Cu10 O18 72.42(19) . 2_655
N10 Cu10 O18 109.7(2) . 2_655
O1 Cu10 O18 94.3(2) . 2_655
C1 O1 Cu1 120.9(5) . .
C1 O1 Cu10 125.9(4) . .
Cu1 O1 Cu10 107.3(2) . .
C14 O2 Cu1 127.5(5) . .
C14 O2 Cu2 130.3(4) . .
Cu1 O2 Cu2 93.9(2) . .
C15 O3 Cu2 119.3(4) . .
C15 O3 Cu1 125.2(4) . .
Cu2 O3 Cu1 107.9(3) . .
C28 O4 Cu2 128.7(5) . .
C28 O4 Cu3 134.0(4) . .
Cu2 O4 Cu3 96.08(19) . .
C29 O5 Cu3 120.1(4) . .
C29 O5 Cu2 125.6(4) . .
Cu3 O5 Cu2 106.1(2) . .
C42 O6 Cu3 129.1(6) . .
C42 O6 Cu4 125.2(4) . .
Cu3 O6 Cu4 95.1(2) . .
C43 O7 Cu4 118.1(5) . .
C43 O7 Cu3 124.3(4) . .
Cu4 O7 Cu3 104.9(2) . .
C56 O8 Cu4 129.2(4) . .
C56 O8 Cu5 132.6(4) . .
Cu4 O8 Cu5 97.8(2) . .
C57 O9 Cu5 117.3(4) . .
C57 O9 Cu4 131.7(4) . .
Cu5 O9 Cu4 108.0(2) . .
C70 O10 Cu5 129.1(4) . .
C70 O10 Cu6 133.5(4) . .
Cu5 O10 Cu6 96.23(18) . .
C71 O11 Cu6 121.0(5) . .
C71 O11 Cu5 128.4(4) . .
Cu6 O11 Cu5 106.1(2) . .
C84 O12 Cu6 127.4(5) . .
C84 O12 Cu7 133.5(4) . .
Cu6 O12 Cu7 96.13(19) . .
C85 O13 Cu7 120.8(5) . .
C85 O13 Cu6 129.4(4) . .
Cu7 O13 Cu6 106.6(2) . .
C98 O14 Cu7 128.1(5) . .
C98 O14 Cu8 131.4(4) . .
Cu7 O14 Cu8 94.52(19) . .
C99 O15 Cu8 119.2(4) . .
C99 O15 Cu7 126.2(4) . .
Cu8 O15 Cu7 106.6(2) . .
C112 O16 Cu8 126.8(5) . .
C112 O16 Cu9 134.3(4) . 2_655
Cu8 O16 Cu9 96.9(2) . 2_655
C113 O17 Cu9 120.8(5) . 2_655
C113 O17 Cu8 123.9(4) . .
Cu9 O17 Cu8 106.0(2) 2_655 .
C126 O18 Cu9 127.9(4) . 2_655
C126 O18 Cu10 132.9(4) . 2_655
Cu9 O18 Cu10 98.2(2) 2_655 2_655
C127 O19 Cu10 119.2(4) . .
C127 O19 Cu9 128.2(4) . .
Cu10 O19 Cu9 107.5(2) . .
C140 O20 Cu10 126.7(5) . .
C140 O20 Cu1 134.6(4) . .
Cu10 O20 Cu1 96.54(19) . .
C8 N1 C7 108.5(5) . .
C8 N1 Cu1 109.6(5) . .
C7 N1 Cu1 114.4(5) . .
C8 N1 H1A 108.0 . .
C7 N1 H1A 108.2 . .
Cu1 N1 H1A 108.0 . .
C21 N2 C22 108.9(5) . .
C21 N2 Cu2 114.4(5) . .
C22 N2 Cu2 108.7(5) . .
C21 N2 H2B 108.1 . .
C22 N2 H2B 108.1 . .
Cu2 N2 H2B 108.5 . .
C35 N3 C36 109.7(6) . .
C35 N3 Cu3 112.7(5) . .
C36 N3 Cu3 109.5(5) . .
C35 N3 H3B 108.1 . .
C36 N3 H3B 108.6 . .
Cu3 N3 H3B 108.2 . .
C50 N4 C49 110.6(7) . .
C50 N4 Cu4 111.8(7) . .
C49 N4 Cu4 111.3(5) . .
C50 N4 H4B 107.7 . .
C49 N4 H4B 107.8 . .
Cu4 N4 H4B 107.5 . .
C63 N5 C64 109.7(6) . .
C63 N5 Cu5 114.2(5) . .
C64 N5 Cu5 108.1(5) . .
C63 N5 H5B 108.1 . .
C64 N5 H5B 108.4 . .
Cu5 N5 H5B 108.1 . .
C78 N6 C77 109.9(6) . .
C78 N6 Cu6 109.7(5) . .
C77 N6 Cu6 114.1(5) . .
C78 N6 H6A 107.5 . .
C77 N6 H6A 107.8 . .
Cu6 N6 H6A 107.5 . .
C92 N7 C91 109.0(6) . .
C92 N7 Cu7 110.0(6) . .
C91 N7 Cu7 114.7(5) . .
C92 N7 H7C 108.0 . .
C91 N7 H7C 107.4 . .
Cu7 N7 H7C 107.6 . .
C106 N8 C105 107.7(6) . .
C106 N8 Cu8 109.4(5) . .
C105 N8 Cu8 112.4(5) . .
C106 N8 H8C 109.1 . .
C105 N8 H8C 109.0 . .
Cu8 N8 H8C 109.1 . .
C120 N9 C119 109.0(6) . .
C120 N9 Cu9 108.4(5) . 2_655
C119 N9 Cu9 115.2(5) . 2_655
C120 N9 H9A 107.8 . .
C119 N9 H9A 108.2 . .
Cu9 N9 H9A 108.1 2_655 .
C134 N10 C133 107.8(5) . .
C134 N10 Cu10 109.1(5) . .
C133 N10 Cu10 115.0(5) . .
C134 N10 H10L 108.2 . .
C133 N10 H10L 108.3 . .
Cu10 N10 H10L 108.3 . .
O1 C1 C6 119.2(7) . .
O1 C1 C2 120.7(8) . .
C6 C1 C2 120.1(8) . .
C3 C2 C1 118.9(9) . .
C3 C2 H2A 120.5 . .
C1 C2 H2A 120.5 . .
C2 C3 C4 121.2(9) . .
C2 C3 H3A 119.4 . .
C4 C3 H3A 119.4 . .
C5 C4 C3 121.0(9) . .
C5 C4 H4A 119.5 . .
C3 C4 H4A 119.5 . .
C4 C5 C6 118.6(9) . .
C4 C5 H5A 120.7 . .
C6 C5 H5A 120.7 . .
C1 C6 C5 120.1(8) . .
C1 C6 C7 118.6(8) . .
C5 C6 C7 121.3(9) . .
N1 C7 C6 109.7(6) . .
N1 C7 H7A 109.7 . .
C6 C7 H7A 109.7 . .
N1 C7 H7B 109.7 . .
C6 C7 H7B 109.7 . .
H7A C7 H7B 108.2 . .
N1 C8 C9 113.2(6) . .
N1 C8 H8A 108.9 . .
C9 C8 H8A 108.9 . .
N1 C8 H8B 108.9 . .
C9 C8 H8B 108.9 . .
H8A C8 H8B 107.7 . .
C10 C9 C14 120.1(7) . .
C10 C9 C8 120.6(8) . .
C14 C9 C8 118.9(7) . .
C9 C10 C11 121.9(9) . .
C9 C10 H10F 119.1 . .
C11 C10 H10F 119.1 . .
C12 C11 C10 118.5(8) . .
C12 C11 H11G 120.7 . .
C10 C11 H11G 120.7 . .
C13 C12 C11 120.8(7) . .
C13 C12 H12B 119.6 . .
C11 C12 H12B 119.6 . .
C12 C13 C14 121.4(8) . .
C12 C13 H13B 119.3 . .
C14 C13 H13B 119.3 . .
O2 C14 C9 123.1(6) . .
O2 C14 C13 119.8(8) . .
C9 C14 C13 117.1(8) . .
O3 C15 C20 121.4(7) . .
O3 C15 C16 121.2(7) . .
C20 C15 C16 117.4(8) . .
C17 C16 C15 120.6(8) . .
C17 C16 H16A 119.7 . .
C15 C16 H16A 119.7 . .
C16 C17 C18 122.6(7) . .
C16 C17 H17A 118.7 . .
C18 C17 H17A 118.7 . .
C19 C18 C17 117.4(8) . .
C19 C18 H18A 121.3 . .
C17 C18 H18A 121.3 . .
C18 C19 C20 121.6(8) . .
C18 C19 H19A 119.2 . .
C20 C19 H19A 119.2 . .
C15 C20 C19 120.3(7) . .
C15 C20 C21 118.2(8) . .
C19 C20 C21 121.5(8) . .
N2 C21 C20 113.4(6) . .
N2 C21 H21A 108.9 . .
C20 C21 H21A 108.9 . .
N2 C21 H21B 108.9 . .
C20 C21 H21B 108.9 . .
H21A C21 H21B 107.7 . .
C23 C22 N2 114.2(6) . .
C23 C22 H22A 108.7 . .
N2 C22 H22A 108.7 . .
C23 C22 H22B 108.7 . .
N2 C22 H22B 108.7 . .
H22A C22 H22B 107.6 . .
C24 C23 C28 120.1(7) . .
C24 C23 C22 119.2(7) . .
C28 C23 C22 120.6(6) . .
C25 C24 C23 122.7(7) . .
C25 C24 H24A 118.6 . .
C23 C24 H24A 118.6 . .
C24 C25 C26 118.3(7) . .
C24 C25 H25A 120.9 . .
C26 C25 H25A 120.9 . .
C25 C26 C27 120.5(7) . .
C25 C26 H26A 119.8 . .
C27 C26 H26A 119.8 . .
C26 C27 C28 121.4(7) . .
C26 C27 H27A 119.3 . .
C28 C27 H27A 119.3 . .
O4 C28 C23 123.1(6) . .
O4 C28 C27 120.0(7) . .
C23 C28 C27 116.8(7) . .
C34 C29 O5 120.4(7) . .
C34 C29 C30 118.9(8) . .
O5 C29 C30 120.7(8) . .
C31 C30 C29 121.0(9) . .
C31 C30 H30A 119.5 . .
C29 C30 H30A 119.5 . .
C32 C31 C30 119.9(9) . .
C32 C31 H31A 120.1 . .
C30 C31 H31A 120.1 . .
C31 C32 C33 120.4(10) . .
C31 C32 H32A 119.8 . .
C33 C32 H32A 119.8 . .
C34 C33 C32 119.9(9) . .
C34 C33 H33A 120.0 . .
C32 C33 H33A 120.0 . .
C29 C34 C33 119.8(8) . .
C29 C34 C35 120.0(8) . .
C33 C34 C35 120.2(9) . .
N3 C35 C34 112.1(6) . .
N3 C35 H35A 109.2 . .
C34 C35 H35A 109.2 . .
N3 C35 H35B 109.2 . .
C34 C35 H35B 109.2 . .
H35A C35 H35B 107.9 . .
C37 C36 N3 112.0(6) . .
C37 C36 H36A 109.2 . .
N3 C36 H36A 109.2 . .
C37 C36 H36B 109.2 . .
N3 C36 H36B 109.2 . .
H36A C36 H36B 107.9 . .
C42 C37 C38 119.4(8) . .
C42 C37 C36 122.4(8) . .
C38 C37 C36 118.1(9) . .
C39 C38 C37 120.8(10) . .
C39 C38 H38A 119.6 . .
C37 C38 H38A 119.6 . .
C40 C39 C38 118.7(9) . .
C40 C39 H39A 120.7 . .
C38 C39 H39A 120.7 . .
C39 C40 C41 122.2(10) . .
C39 C40 H40A 118.9 . .
C41 C40 H40A 118.9 . .
C40 C41 C42 119.7(10) . .
C40 C41 H41A 120.1 . .
C42 C41 H41A 120.1 . .
O6 C42 C37 121.5(7) . .
O6 C42 C41 119.4(9) . .
C37 C42 C41 119.1(8) . .
O7 C43 C48 120.4(8) . .
O7 C43 C44 120.2(9) . .
C48 C43 C44 119.1(9) . .
C45 C44 C43 118.7(11) . .
C45 C44 H44A 120.7 . .
C43 C44 H44A 120.7 . .
C46 C45 C44 123.8(12) . .
C46 C45 H45A 118.1 . .
C44 C45 H45A 118.1 . .
C45 C46 C47 118.2(12) . .
C45 C46 H46A 120.9 . .
C47 C46 H46A 120.9 . .
C46 C47 C48 122.5(11) . .
C46 C47 H47A 118.7 . .
C48 C47 H47A 118.7 . .
C43 C48 C49 119.2(9) . .
C43 C48 C47 117.1(9) . .
C49 C48 C47 123.4(10) . .
C48 C49 N4 112.0(8) . .
C48 C49 H49A 109.2 . .
N4 C49 H49A 109.2 . .
C48 C49 H49B 109.2 . .
N4 C49 H49B 109.2 . .
H49A C49 H49B 107.9 . .
N4 C50 C51 113.9(8) . .
N4 C50 H50A 108.8 . .
C51 C50 H50A 108.8 . .
N4 C50 H50B 108.8 . .
C51 C50 H50B 108.8 . .
H50A C50 H50B 107.7 . .
C56 C51 C52 119.0(7) . .
C56 C51 C50 122.3(8) . .
C52 C51 C50 118.3(8) . .
C51 C52 C53 122.5(8) . .
C51 C52 H52A 118.7 . .
C53 C52 H52A 118.7 . .
C54 C53 C52 117.5(8) . .
C54 C53 H53A 121.2 . .
C52 C53 H53A 121.2 . .
C53 C54 C55 120.5(7) . .
C53 C54 H54A 119.8 . .
C55 C54 H54A 119.8 . .
C54 C55 C56 123.5(7) . .
C54 C55 H55A 118.3 . .
C56 C55 H55A 118.3 . .
O8 C56 C51 122.2(6) . .
O8 C56 C55 120.9(7) . .
C51 C56 C55 116.9(7) . .
O9 C57 C62 121.2(6) . .
O9 C57 C58 120.7(7) . .
C62 C57 C58 118.1(8) . .
C59 C58 C57 120.0(8) . .
C59 C58 H58A 120.0 . .
C57 C58 H58A 120.0 . .
C60 C59 C58 121.6(7) . .
C60 C59 H59A 119.2 . .
C58 C59 H59A 119.2 . .
C59 C60 C61 117.8(8) . .
C59 C60 H60A 121.1 . .
C61 C60 H60A 121.1 . .
C62 C61 C60 122.2(8) . .
C62 C61 H61A 118.9 . .
C60 C61 H61A 118.9 . .
C61 C62 C57 120.1(6) . .
C61 C62 C63 121.2(8) . .
C57 C62 C63 118.7(8) . .
C62 C63 N5 113.5(6) . .
C62 C63 H63A 108.9 . .
N5 C63 H63A 108.9 . .
C62 C63 H63B 108.9 . .
N5 C63 H63B 108.9 . .
H63A C63 H63B 107.7 . .
C65 C64 N5 112.4(6) . .
C65 C64 H64A 109.1 . .
N5 C64 H64A 109.1 . .
C65 C64 H64B 109.1 . .
N5 C64 H64B 109.1 . .
H64A C64 H64B 107.9 . .
C66 C65 C70 120.0(7) . .
C66 C65 C64 117.9(7) . .
C70 C65 C64 121.8(6) . .
C65 C66 C67 120.6(8) . .
C65 C66 H66A 119.7 . .
C67 C66 H66A 119.7 . .
C68 C67 C66 120.0(8) . .
C68 C67 H67A 120.0 . .
C66 C67 H67A 120.0 . .
C69 C68 C67 119.6(8) . .
C69 C68 H68A 120.2 . .
C67 C68 H68A 120.2 . .
C68 C69 C70 122.2(8) . .
C68 C69 H69A 118.9 . .
C70 C69 H69A 118.9 . .
O10 C70 C65 122.7(6) . .
O10 C70 C69 119.8(6) . .
C65 C70 C69 117.4(6) . .
O11 C71 C76 119.8(7) . .
O11 C71 C72 121.7(9) . .
C76 C71 C72 118.4(8) . .
C71 C72 C73 121.4(9) . .
C71 C72 H72A 119.3 . .
C73 C72 H72A 119.3 . .
C74 C73 C72 119.4(9) . .
C74 C73 H73A 120.3 . .
C72 C73 H73A 120.3 . .
C73 C74 C75 121.3(9) . .
C73 C74 H74A 119.4 . .
C75 C74 H74A 119.4 . .
C74 C75 C76 119.4(10) . .
C74 C75 H75A 120.3 . .
C76 C75 H75A 120.3 . .
C71 C76 C75 120.1(8) . .
C71 C76 C77 118.1(7) . .
C75 C76 C77 121.7(9) . .
C76 C77 N6 114.0(6) . .
C76 C77 H77A 108.8 . .
N6 C77 H77A 108.8 . .
C76 C77 H77B 108.8 . .
N6 C77 H77B 108.8 . .
H77A C77 H77B 107.7 . .
N6 C78 C79 113.7(6) . .
N6 C78 H78A 108.8 . .
C79 C78 H78A 108.8 . .
N6 C78 H78B 108.8 . .
C79 C78 H78B 108.8 . .
H78A C78 H78B 107.7 . .
C80 C79 C84 120.3(8) . .
C80 C79 C78 118.5(8) . .
C84 C79 C78 120.8(7) . .
C79 C80 C81 122.8(9) . .
C79 C80 H80A 118.6 . .
C81 C80 H80A 118.6 . .
C82 C81 C80 117.9(9) . .
C82 C81 H81A 121.1 . .
C80 C81 H81A 121.1 . .
C81 C82 C83 122.1(8) . .
C81 C82 H82A 118.9 . .
C83 C82 H82A 118.9 . .
C82 C83 C84 119.3(8) . .
C82 C83 H83A 120.3 . .
C84 C83 H83A 120.3 . .
O12 C84 C79 123.7(7) . .
O12 C84 C83 118.8(7) . .
C79 C84 C83 117.4(8) . .
O13 C85 C90 119.0(7) . .
O13 C85 C86 121.1(9) . .
C90 C85 C86 119.9(8) . .
C87 C86 C85 120.1(9) . .
C87 C86 H86A 119.9 . .
C85 C86 H86A 119.9 . .
C88 C87 C86 120.3(9) . .
C88 C87 H87A 119.8 . .
C86 C87 H87A 119.8 . .
C87 C88 C89 120.3(10) . .
C87 C88 H88A 119.9 . .
C89 C88 H88A 119.9 . .
C88 C89 C90 122.5(10) . .
C88 C89 H89A 118.7 . .
C90 C89 H89A 118.7 . .
C89 C90 C85 116.6(8) . .
C89 C90 C91 123.3(9) . .
C85 C90 C91 120.0(8) . .
C90 C91 N7 112.8(7) . .
C90 C91 H91A 109.0 . .
N7 C91 H91A 109.0 . .
C90 C91 H91B 109.0 . .
N7 C91 H91B 109.0 . .
H91A C91 H91B 107.8 . .
N7 C92 C93 113.1(7) . .
N7 C92 H92A 109.0 . .
C93 C92 H92A 109.0 . .
N7 C92 H92B 109.0 . .
C93 C92 H92B 109.0 . .
H92A C92 H92B 107.8 . .
C94 C93 C98 119.8(7) . .
C94 C93 C92 118.7(8) . .
C98 C93 C92 121.5(7) . .
C95 C94 C93 121.3(9) . .
C95 C94 H94A 119.3 . .
C93 C94 H94A 119.3 . .
C96 C95 C94 119.6(8) . .
C96 C95 H95A 120.2 . .
C94 C95 H95A 120.2 . .
C95 C96 C97 119.9(8) . .
C95 C96 H96A 120.1 . .
C97 C96 H96A 120.1 . .
C96 C97 C98 121.4(8) . .
C96 C97 H97A 119.3 . .
C98 C97 H97A 119.3 . .
O14 C98 C93 123.5(7) . .
O14 C98 C97 118.9(7) . .
C93 C98 C97 117.5(7) . .
C104 C99 O15 121.1(7) . .
C104 C99 C100 119.4(8) . .
O15 C99 C100 119.6(9) . .
C101 C100 C99 118.1(10) . .
C101 C100 H10J 120.9 . .
C99 C100 H10J 120.9 . .
C102 C101 C100 122.8(9) . .
C102 C101 H10H 118.6 . .
C100 C101 H10H 118.6 . .
C101 C102 C103 118.0(9) . .
C101 C102 H10I 121.0 . .
C103 C102 H10I 121.0 . .
C102 C103 C104 120.8(10) . .
C102 C103 H10K 119.6 . .
C104 C103 H10K 119.6 . .
C99 C104 C103 120.7(8) . .
C99 C104 C105 117.9(8) . .
C103 C104 C105 121.2(9) . .
N8 C105 C104 110.8(6) . .
N8 C105 H10D 109.5 . .
C104 C105 H10D 109.5 . .
N8 C105 H10E 109.5 . .
C104 C105 H10E 109.5 . .
H10D C105 H10E 108.1 . .
N8 C106 C107 113.8(6) . .
N8 C106 H10B 108.8 . .
C107 C106 H10B 108.8 . .
N8 C106 H10C 108.8 . .
C107 C106 H10C 108.8 . .
H10B C106 H10C 107.7 . .
C108 C107 C112 120.6(6) . .
C108 C107 C106 117.0(7) . .
C112 C107 C106 121.9(7) . .
C107 C108 C109 120.2(8) . .
C107 C108 H10A 119.9 . .
C109 C108 H10A 119.9 . .
C110 C109 C108 119.1(8) . .
C110 C109 H10G 120.4 . .
C108 C109 H10G 120.4 . .
C109 C110 C111 121.2(7) . .
C109 C110 H11C 119.4 . .
C111 C110 H11C 119.4 . .
C112 C111 C110 120.0(8) . .
C112 C111 H11B 120.0 . .
C110 C111 H11B 120.0 . .
O16 C112 C107 124.0(6) . .
O16 C112 C111 117.1(7) . .
C107 C112 C111 118.9(7) . .
O17 C113 C118 120.5(7) . .
O17 C113 C114 119.8(8) . .
C118 C113 C114 119.7(9) . .
C115 C114 C113 119.7(10) . .
C115 C114 H11H 120.1 . .
C113 C114 H11H 120.1 . .
C116 C115 C114 118.8(10) . .
C116 C115 H11D 120.6 . .
C114 C115 H11D 120.6 . .
C117 C116 C115 122.3(10) . .
C117 C116 H11I 118.9 . .
C115 C116 H11I 118.9 . .
C116 C117 C118 119.0(10) . .
C116 C117 H11A 120.5 . .
C118 C117 H11A 120.5 . .
C113 C118 C117 120.3(9) . .
C113 C118 C119 120.1(8) . .
C117 C118 C119 119.6(9) . .
C118 C119 N9 113.1(6) . .
C118 C119 H11E 109.0 . .
N9 C119 H11E 109.0 . .
C118 C119 H11F 109.0 . .
N9 C119 H11F 109.0 . .
H11E C119 H11F 107.8 . .
N9 C120 C121 116.4(6) . .
N9 C120 H12D 108.2 . .
C121 C120 H12D 108.2 . .
N9 C120 H12E 108.2 . .
C121 C120 H12E 108.2 . .
H12D C120 H12E 107.3 . .
C126 C121 C122 118.3(7) . .
C126 C121 C120 121.4(7) . .
C122 C121 C120 120.1(7) . .
C123 C122 C121 121.9(8) . .
C123 C122 H12G 119.0 . .
C121 C122 H12G 119.0 . .
C122 C123 C124 119.8(8) . .
C122 C123 H12H 120.1 . .
C124 C123 H12H 120.1 . .
C123 C124 C125 120.8(8) . .
C123 C124 H12I 119.6 . .
C125 C124 H12I 119.6 . .
C124 C125 C126 120.2(8) . .
C124 C125 H12C 119.9 . .
C126 C125 H12C 119.9 . .
O18 C126 C121 123.0(6) . .
O18 C126 C125 118.6(7) . .
C121 C126 C125 118.4(7) . .
O19 C127 C132 120.4(7) . .
O19 C127 C128 120.3(8) . .
C132 C127 C128 119.3(8) . .
C129 C128 C127 120.0(9) . .
C129 C128 H12F 120.0 . .
C127 C128 H12F 120.0 . .
C128 C129 C130 122.4(7) . .
C128 C129 H12A 118.8 . .
C130 C129 H12A 118.8 . .
C131 C130 C129 117.1(8) . .
C131 C130 H13F 121.4 . .
C129 C130 H13F 121.4 . .
C130 C131 C132 121.5(8) . .
C130 C131 H13C 119.3 . .
C132 C131 H13C 119.3 . .
C127 C132 C131 119.6(7) . .
C127 C132 C133 119.6(8) . .
C131 C132 C133 120.6(8) . .
N10 C133 C132 112.8(6) . .
N10 C133 H13D 109.0 . .
C132 C133 H13D 109.0 . .
N10 C133 H13E 109.0 . .
C132 C133 H13E 109.0 . .
H13D C133 H13E 107.8 . .
N10 C134 C135 114.5(6) . .
N10 C134 H13J 108.6 . .
C135 C134 H13J 108.6 . .
N10 C134 H13K 108.6 . .
C135 C134 H13K 108.6 . .
H13J C134 H13K 107.6 . .
C136 C135 C140 120.6(7) . .
C136 C135 C134 118.4(7) . .
C140 C135 C134 120.7(7) . .
C135 C136 C137 120.6(9) . .
C135 C136 H13I 119.7 . .
C137 C136 H13I 119.7 . .
C138 C137 C136 120.5(8) . .
C138 C137 H13L 119.8 . .
C136 C137 H13L 119.8 . .
C139 C138 C137 118.6(7) . .
C139 C138 H13H 120.7 . .
C137 C138 H13H 120.7 . .
C138 C139 C140 121.7(8) . .
C138 C139 H13A 119.1 . .
C140 C139 H13A 119.1 . .
O20 C140 C135 124.7(6) . .
O20 C140 C139 117.4(7) . .
C135 C140 C139 117.8(7) . .
C142 O26 H26B 109.3 . .
O26 C142 H14C 109.5 . .
O26 C142 H14D 109.5 . .
H14C C142 H14D 109.5 . .
O26 C142 H14E 109.5 . .
H14C C142 H14E 109.5 . .
H14D C142 H14E 109.5 . .
C144 O27 H27B 113.7 . .
O27 C144 H14I 109.5 . .
O27 C144 H14J 109.5 . .
H14I C144 H14J 109.5 . .
O27 C144 H14K 109.5 . .
H14I C144 H14K 109.5 . .
H14J C144 H14K 109.5 . .
Cl2 C141 Cl1 121.8(13) . .
Cl2 C141 H14A 106.9 . .
Cl1 C141 H14A 106.9 . .
Cl2 C141 H14B 106.9 . .
Cl1 C141 H14B 106.9 . .
H14A C141 H14B 106.7 . .
H21E O21 H21F 107.2 . .
H22E O22 H22F 107.6 . .
H23A O23 H23B 108.9 . .
H24B O24 H24C 109.5 . .
H25B O25 H25C 110.5 . .
H28A O28 H28B 109.1 . .
H29A O29 H29B 105.5 . .

loop_
_geom_bond_atom_site_label_1
_geom_bond_atom_site_label_2
_geom_bond_distance
_geom_bond_site_symmetry_2
Cu1 O2 1.936(5) .
Cu1 O1 1.956(5) .
Cu1 O3 1.981(5) .
Cu1 N1 1.986(7) .
Cu1 O20 2.318(5) .
Cu2 O4 1.927(4) .
Cu2 O3 1.966(5) .
Cu2 N2 1.983(6) .
Cu2 O5 1.986(5) .
Cu2 O2 2.406(5) .
Cu3 O6 1.936(5) .
Cu3 O5 1.962(5) .
Cu3 O7 1.979(5) .
Cu3 N3 1.999(7) .
Cu3 O4 2.304(5) .
Cu4 O8 1.931(5) .
Cu4 O7 1.960(5) .
Cu4 O9 1.985(5) .
Cu4 N4 2.018(8) .
Cu4 O6 2.283(5) .
Cu5 O10 1.921(4) .
Cu5 O9 1.949(4) .
Cu5 O11 1.987(5) .
Cu5 N5 2.012(7) .
Cu5 O8 2.282(5) .
Cu6 O12 1.927(5) .
Cu6 O11 1.950(5) .
Cu6 O13 1.980(5) .
Cu6 N6 2.005(7) .
Cu6 O10 2.294(5) .
Cu7 O14 1.933(5) .
Cu7 O13 1.942(5) .
Cu7 N7 2.004(7) .
Cu7 O15 2.011(5) .
Cu7 O12 2.287(5) .
Cu8 O16 1.916(5) .
Cu8 O15 1.933(5) .
Cu8 O17 1.996(5) .
Cu8 N8 2.011(7) .
Cu8 O14 2.356(5) .
Cu9 O18 1.909(5) 2_655
Cu9 O17 1.944(5) 2_655
Cu9 O19 1.993(5) .
Cu9 N9 1.998(7) 2_655
Cu9 O16 2.276(5) 2_655
Cu10 O20 1.934(5) .
Cu10 O19 1.958(5) .
Cu10 N10 1.995(7) .
Cu10 O1 1.998(5) .
Cu10 O18 2.293(5) 2_655
O1 C1 1.359(9) .
O2 C14 1.346(9) .
O3 C15 1.352(9) .
O4 C28 1.328(9) .
O5 C29 1.375(9) .
O6 C42 1.336(10) .
O7 C43 1.374(10) .
O8 C56 1.330(9) .
O9 C57 1.366(9) .
O10 C70 1.336(8) .
O11 C71 1.339(9) .
O12 C84 1.337(9) .
O13 C85 1.353(9) .
O14 C98 1.315(9) .
O15 C99 1.375(9) .
O16 C112 1.372(9) .
O16 Cu9 2.276(5) 2_655
O17 C113 1.365(10) .
O17 Cu9 1.944(5) 2_655
O18 C126 1.364(9) .
O18 Cu9 1.909(5) 2_655
O18 Cu10 2.293(5) 2_655
O19 C127 1.382(9) .
O20 C140 1.347(9) .
N1 C8 1.464(9) .
N1 C7 1.498(9) .
N1 H1A 0.9101 .
N2 C21 1.490(9) .
N2 C22 1.502(9) .
N2 H2B 0.9100 .
N3 C35 1.496(9) .
N3 C36 1.531(9) .
N3 H3B 0.9102 .
N4 C50 1.414(12) .
N4 C49 1.529(9) .
N4 H4B 0.9098 .
N5 C63 1.496(9) .
N5 C64 1.513(9) .
N5 H5B 0.9102 .
N6 C78 1.459(9) .
N6 C77 1.499(9) .
N6 H6A 0.9100 .
N7 C92 1.469(10) .
N7 C91 1.505(10) .
N7 H7C 0.9099 .
N8 C106 1.482(9) .
N8 C105 1.520(9) .
N8 H8C 0.9101 .
N9 C120 1.481(10) .
N9 C119 1.506(9) .
N9 Cu9 1.998(7) 2_655
N9 H9A 0.9098 .
N10 C134 1.494(9) .
N10 C133 1.496(9) .
N10 H10L 0.9102 .
C1 C6 1.368(12) .
C1 C2 1.423(11) .
C2 C3 1.376(12) .
C2 H2A 0.9300 .
C3 C4 1.376(13) .
C3 H3A 0.9300 .
C4 C5 1.376(12) .
C4 H4A 0.9300 .
C5 C6 1.433(12) .
C5 H5A 0.9300 .
C6 C7 1.514(11) .
C7 H7A 0.9700 .
C7 H7B 0.9700 .
C8 C9 1.541(10) .
C8 H8A 0.9700 .
C8 H8B 0.9700 .
C9 C10 1.362(11) .
C9 C14 1.407(11) .
C10 C11 1.391(11) .
C10 H10F 0.9300 .
C11 C12 1.387(12) .
C11 H11G 0.9300 .
C12 C13 1.348(11) .
C12 H12B 0.9300 .
C13 C14 1.428(10) .
C13 H13B 0.9300 .
C15 C20 1.390(11) .
C15 C16 1.432(10) .
C16 C17 1.350(11) .
C16 H16A 0.9300 .
C17 C18 1.391(12) .
C17 H17A 0.9300 .
C18 C19 1.387(11) .
C18 H18A 0.9300 .
C19 C20 1.401(12) .
C19 H19A 0.9300 .
C20 C21 1.504(10) .
C21 H21A 0.9700 .
C21 H21B 0.9700 .
C22 C23 1.494(10) .
C22 H22A 0.9700 .
C22 H22B 0.9700 .
C23 C24 1.394(10) .
C23 C28 1.414(11) .
C24 C25 1.380(10) .
C24 H24A 0.9300 .
C25 C26 1.392(11) .
C25 H25A 0.9300 .
C26 C27 1.402(10) .
C26 H26A 0.9300 .
C27 C28 1.422(10) .
C27 H27A 0.9300 .
C29 C34 1.357(11) .
C29 C30 1.399(10) .
C30 C31 1.397(12) .
C30 H30A 0.9300 .
C31 C32 1.312(13) .
C31 H31A 0.9300 .
C32 C33 1.416(13) .
C32 H32A 0.9300 .
C33 C34 1.390(12) .
C33 H33A 0.9300 .
C34 C35 1.498(11) .
C35 H35A 0.9700 .
C35 H35B 0.9700 .
C36 C37 1.496(11) .
C36 H36A 0.9700 .
C36 H36B 0.9700 .
C37 C42 1.385(12) .
C37 C38 1.423(12) .
C38 C39 1.407(12) .
C38 H38A 0.9300 .
C39 C40 1.351(14) .
C39 H39A 0.9300 .
C40 C41 1.401(13) .
C40 H40A 0.9300 .
C41 C42 1.416(11) .
C41 H41A 0.9300 .
C43 C48 1.419(12) .
C43 C44 1.427(12) .
C44 C45 1.412(14) .
C44 H44A 0.9300 .
C45 C46 1.359(17) .
C45 H45A 0.9300 .
C46 C47 1.364(18) .
C46 H46A 0.9300 .
C47 C48 1.469(15) .
C47 H47A 0.9300 .
C48 C49 1.442(13) .
C49 H49A 0.9700 .
C49 H49B 0.9700 .
C50 C51 1.507(12) .
C50 H50A 0.9700 .
C50 H50B 0.9700 .
C51 C56 1.388(11) .
C51 C52 1.391(11) .
C52 C53 1.417(11) .
C52 H52A 0.9300 .
C53 C54 1.352(12) .
C53 H53A 0.9300 .
C54 C55 1.363(10) .
C54 H54A 0.9300 .
C55 C56 1.410(10) .
C55 H55A 0.9300 .
C57 C62 1.387(11) .
C57 C58 1.428(10) .
C58 C59 1.387(11) .
C58 H58A 0.9300 .
C59 C60 1.375(11) .
C59 H59A 0.9300 .
C60 C61 1.397(10) .
C60 H60A 0.9300 .
C61 C62 1.383(11) .
C61 H61A 0.9300 .
C62 C63 1.493(10) .
C63 H63A 0.9700 .
C63 H63B 0.9700 .
C64 C65 1.495(10) .
C64 H64A 0.9700 .
C64 H64B 0.9700 .
C65 C66 1.379(11) .
C65 C70 1.407(10) .
C66 C67 1.404(12) .
C66 H66A 0.9300 .
C67 C68 1.378(13) .
C67 H67A 0.9300 .
C68 C69 1.360(11) .
C68 H68A 0.9300 .
C69 C70 1.423(10) .
C69 H69A 0.9300 .
C71 C76 1.393(12) .
C71 C72 1.398(11) .
C72 C73 1.410(12) .
C72 H72A 0.9300 .
C73 C74 1.355(13) .
C73 H73A 0.9300 .
C74 C75 1.394(13) .
C74 H74A 0.9300 .
C75 C76 1.421(11) .
C75 H75A 0.9300 .
C76 C77 1.492(11) .
C77 H77A 0.9700 .
C77 H77B 0.9700 .
C78 C79 1.515(11) .
C78 H78A 0.9700 .
C78 H78B 0.9700 .
C79 C80 1.372(12) .
C79 C84 1.412(11) .
C80 C81 1.393(12) .
C80 H80A 0.9300 .
C81 C82 1.360(13) .
C81 H81A 0.9300 .
C82 C83 1.414(12) .
C82 H82A 0.9300 .
C83 C84 1.430(10) .
C83 H83A 0.9300 .
C85 C90 1.404(12) .
C85 C86 1.415(11) .
C86 C87 1.383(12) .
C86 H86A 0.9300 .
C87 C88 1.337(13) .
C87 H87A 0.9300 .
C88 C89 1.387(14) .
C88 H88A 0.9300 .
C89 C90 1.392(12) .
C89 H89A 0.9300 .
C90 C91 1.464(12) .
C91 H91A 0.9700 .
C91 H91B 0.9700 .
C92 C93 1.526(11) .
C92 H92A 0.9700 .
C92 H92B 0.9700 .
C93 C94 1.402(11) .
C93 C98 1.403(12) .
C94 C95 1.401(13) .
C94 H94A 0.9300 .
C95 C96 1.379(13) .
C95 H95A 0.9300 .
C96 C97 1.395(11) .
C96 H96A 0.9300 .
C97 C98 1.434(11) .
C97 H97A 0.9300 .
C99 C104 1.359(12) .
C99 C100 1.428(11) .
C100 C101 1.378(13) .
C100 H10J 0.9300 .
C101 C102 1.375(14) .
C101 H10H 0.9300 .
C102 C103 1.385(13) .
C102 H10I 0.9300 .
C103 C104 1.394(12) .
C103 H10K 0.9300 .
C104 C105 1.531(11) .
C105 H10D 0.9700 .
C105 H10E 0.9700 .
C106 C107 1.540(9) .
C106 H10B 0.9700 .
C106 H10C 0.9700 .
C107 C108 1.377(10) .
C107 C112 1.390(11) .
C108 C109 1.415(10) .
C108 H10A 0.9300 .
C109 C110 1.351(11) .
C109 H10G 0.9300 .
C110 C111 1.399(10) .
C110 H11C 0.9300 .
C111 C112 1.394(10) .
C111 H11B 0.9300 .
C113 C118 1.384(12) .
C113 C114 1.422(11) .
C114 C115 1.398(13) .
C114 H11H 0.9300 .
C115 C116 1.395(15) .
C115 H11D 0.9300 .
C116 C117 1.373(14) .
C116 H11I 0.9300 .
C117 C118 1.412(13) .
C117 H11A 0.9300 .
C118 C119 1.489(12) .
C119 H11E 0.9700 .
C119 H11F 0.9700 .
C120 C121 1.492(11) .
C120 H12D 0.9700 .
C120 H12E 0.9700 .
C121 C126 1.395(11) .
C121 C122 1.397(11) .
C122 C123 1.346(11) .
C122 H12G 0.9300 .
C123 C124 1.360(12) .
C123 H12H 0.9300 .
C124 C125 1.365(11) .
C124 H12I 0.9300 .
C125 C126 1.409(10) .
C125 H12C 0.9300 .
C127 C132 1.388(11) .
C127 C128 1.400(10) .
C128 C129 1.358(11) .
C128 H12F 0.9300 .
C129 C130 1.403(12) .
C129 H12A 0.9300 .
C130 C131 1.388(11) .
C130 H13F 0.9300 .
C131 C132 1.400(11) .
C131 H13C 0.9300 .
C132 C133 1.520(10) .
C133 H13D 0.9700 .
C133 H13E 0.9700 .
C134 C135 1.518(10) .
C134 H13J 0.9700 .
C134 H13K 0.9700 .
C135 C136 1.383(10) .
C135 C140 1.400(11) .
C136 C137 1.406(12) .
C136 H13I 0.9300 .
C137 C138 1.393(12) .
C137 H13L 0.9300 .
C138 C139 1.393(11) .
C138 H13H 0.9300 .
C139 C140 1.431(10) .
C139 H13A 0.9300 .
O26 C142 1.21(2) .
O26 H26B 0.8501 .
C142 H14C 0.9600 .
C142 H14D 0.9600 .
C142 H14E 0.9600 .
O27 C144 1.364(17) .
O27 H27B 0.8502 .
C144 H14I 0.9600 .
C144 H14J 0.9600 .
C144 H14K 0.9600 .
Cl1 C141 1.668(17) .
Cl2 C141 1.598(16) .
C141 H14A 0.9700 .
C141 H14B 0.9700 .
O21 H21E 0.8497 .
O21 H21F 0.8502 .
O22 H22E 0.8503 .
O22 H22F 0.8499 .
O23 H23A 0.8500 .
O23 H23B 0.8501 .
O24 H24B 0.8497 .
O24 H24C 0.8502 .
O25 H25B 0.8503 .
O25 H25C 0.8500 .
O28 H28A 0.8498 .
O28 H28B 0.8496 .
O29 H29A 0.8499 .
O29 H29B 0.8498 .

loop_
_platon_squeeze_void_nr
_platon_squeeze_void_average_x
_platon_squeeze_void_average_y
_platon_squeeze_void_average_z
_platon_squeeze_void_volume
_platon_squeeze_void_count_electrons
_platon_squeeze_void_content
1 0.000 0.218 0.250 2040 51 ' '
2 0.000 0.782 0.750 2040 55 ' '
3 0.175 0.527 0.043 26 2 ' '
4 0.175 0.473 0.543 26 2 ' '
5 0.250 0.250 0.500 101 4 ' '
6 0.250 0.750 1.000 101 5 ' '
7 0.500 0.718 0.250 2041 51 ' '
8 0.500 0.282 0.750 2040 55 ' '
9 0.325 0.027 0.457 26 2 ' '
10 0.325 0.973 0.957 26 1 ' '
11 0.675 0.027 0.043 26 2 ' '
12 0.675 0.973 0.543 26 2 ' '
13 0.750 0.750 0.500 101 4 ' '
14 0.750 0.250 1.000 101 5 ' '
15 0.825 0.527 0.457 26 2 ' '
16 0.825 0.473 0.957 26 1 ' '
